data_7113574
loop_
_publ_author_name
'M\"uller, Achim'
'Toma, Liviu'
'B\"ogge, Hartmut'
'Schmidtmann, Marc'
'K\"ogerler, Paul'

_publ_section_title
;
 Synergetic activation of "silent receptor" sites leading to a new type of
 inclusion complex: integration of a 64-membered ring comprising K+ and
 SO~4~^2-^ ions into a molybdenum oxide-based nanoobject
;
_journal_coden_ASTM CHCOFS
_journal_issue 16
_journal_name_full
;
 Chemical Communications (Cambridge, United Kingdom)
;
_journal_page_first 2000
_journal_page_last 2001
_journal_paper_doi 10.1039/b305447k
_journal_year 2003
_chemical_formula_sum 'H1100 K30 Mo146 Na16 O1043 S16'
_chemical_formula_weight 33857.84
_space_group_IT_number 85
_symmetry_cell_setting tetragonal
_symmetry_space_group_name_Hall '-P 4a'
_symmetry_space_group_name_H-M 'P 4/n :2'
_atom_sites_solution_hydrogens geom
_atom_sites_solution_primary direct
_atom_sites_solution_secondary difmap
_audit_creation_method SHELXL
_cell_angle_alpha 90.00
_cell_angle_beta 90.00
_cell_angle_gamma 90.00
_cell_formula_units_Z 2
_cell_length_a 51.726(2)
_cell_length_b 51.726(2)
_cell_length_c 21.7465(11)
_cell_measurement_temperature 183(2)
_cell_measurement_theta_max 20.00
_cell_measurement_theta_min 2.18
_cell_volume 58184(4)
_computing_cell_refinement 'Bruker AXS SAINT'
_computing_data_collection 'Bruker AXS SMART'
_computing_data_reduction 'Bruker AXS SAINT'
_computing_molecular_graphics 'Crystal Impact: DIAMOND; Bruker AXS: SHELXTL'
_computing_publication_material 'SHELXL-93 (Sheldrick, 1993)'
_computing_structure_refinement 'SHELXL-93 (Sheldrick, 1993)'
_computing_structure_solution 'SHELXS-97 (Sheldrick, 1997)'
_diffrn_ambient_temperature 183(2)
_diffrn_measurement_device 'Bruker AXS SMART'
_diffrn_measurement_method omega-scan
_diffrn_radiation_monochromator graphite
_diffrn_radiation_source 'fine-focus sealed tube'
_diffrn_radiation_type MoKalpha
_diffrn_radiation_wavelength 0.71073
_diffrn_reflns_av_R_equivalents 0.1144
_diffrn_reflns_av_sigmaI/netI 0.0872
_diffrn_reflns_limit_h_max 49
_diffrn_reflns_limit_h_min -49
_diffrn_reflns_limit_k_max 49
_diffrn_reflns_limit_k_min -39
_diffrn_reflns_limit_l_max 20
_diffrn_reflns_limit_l_min -20
_diffrn_reflns_number 159990
_diffrn_reflns_theta_max 20.04
_diffrn_reflns_theta_min 1.11
_diffrn_standards_decay_% 0
_exptl_absorpt_coefficient_mu 1.768
_exptl_absorpt_correction_type multi-scan
_exptl_crystal_colour blue
_exptl_crystal_density_diffrn 1.933
_exptl_crystal_description 'rectangular plate'
_exptl_crystal_F_000 33156
_exptl_crystal_size_max 0.20
_exptl_crystal_size_mid 0.10
_exptl_crystal_size_min 0.06
_refine_diff_density_max 1.599
_refine_diff_density_min -0.995
_refine_diff_density_rms 0.179
_refine_ls_extinction_method none
_refine_ls_goodness_of_fit_all 1.052
_refine_ls_goodness_of_fit_obs 1.166
_refine_ls_matrix_type full
_refine_ls_number_parameters 2002
_refine_ls_number_reflns 27037
_refine_ls_number_restraints 0
_refine_ls_restrained_S_all 1.105
_refine_ls_restrained_S_obs 1.166
_refine_ls_R_factor_all 0.1427
_refine_ls_R_factor_obs 0.0843
_refine_ls_shift/esd_max -0.001
_refine_ls_shift/esd_mean 0.000
_refine_ls_structure_factor_coef Fsqd
_refine_ls_weighting_details 'w=1/[s^2^(Fo^2^)+( 0.0700P)^2^+2300.0000P] where P=(Fo^2^+2Fc^2^)/3'
_refine_ls_weighting_scheme calc
_refine_ls_wR_factor_all 0.2394
_refine_ls_wR_factor_obs 0.1961
_reflns_number_observed 16975
_reflns_number_total 27280
_reflns_observed_criterion >2sigma(I)
_cod_duplicate_entry 7103847
_cod_data_source_file b305447k.txt
_cod_data_source_block moox
_cod_depositor_comments
;
The following automatic conversions were performed:

'_refine_ls_weighting_scheme' value 'calc w=1/[s^2^(Fo^2^)+(
0.0700P)^2^+2300.0000P] where P=(Fo^2^+2Fc^2^)/3' was changed to
'calc'. New tag '_refine_ls_weighting_details' was created. The value
of the new tag was set to 'w=1/[s^2^(Fo^2^)+( 0.0700P)^2^+2300.0000P]
where P=(Fo^2^+2Fc^2^)/3'.

Automatic conversion script
Id: cif_fix_values 3143 2015-03-26 13:38:13Z robertas 
;
_cod_original_cell_volume 58185.4(41)
_cod_original_sg_symbol_H-M P4/n
_cod_database_code 7113574

loop_
_symmetry_equiv_pos_as_xyz
'x, y, z'
'-x+1/2, -y+1/2, z'
'-y+1/2, x, z'
'y, -x+1/2, z'
'-x, -y, -z'
'x-1/2, y-1/2, -z'
'y-1/2, -x, -z'
'-y, x-1/2, -z'

loop_
_atom_site_aniso_label
_atom_site_aniso_U_11
_atom_site_aniso_U_22
_atom_site_aniso_U_33
_atom_site_aniso_U_23
_atom_site_aniso_U_13
_atom_site_aniso_U_12
M1 0.054(2) 0.0310(13) 0.065(2) 0.0040(12) 0.0259(14) 0.0017(11)
M2 0.056(2) 0.0373(15) 0.084(2) -0.0008(14) 0.0321(15) -0.0021(12)
M3 0.051(2) 0.0382(14) 0.071(2) -0.0024(13) 0.0230(14) -0.0028(11)
M4 0.0482(15) 0.0378(14) 0.063(2) -0.0122(12) 0.0235(13) -0.0056(11)
M5 0.0442(14) 0.0330(13) 0.045(2) 0.0061(11) 0.0121(12) 0.0045(11)
M6 0.0465(14) 0.0291(13) 0.056(2) 0.0064(12) 0.0167(12) 0.0024(11)
M7 0.0492(15) 0.0299(13) 0.045(2) 0.0092(11) 0.0111(12) 0.0024(11)
M8 0.0499(15) 0.0297(13) 0.046(2) -0.0067(11) 0.0173(12) -0.0054(11)
M9 0.0474(15) 0.0298(13) 0.057(2) -0.0132(12) 0.0242(13) -0.0107(11)
M10 0.0406(14) 0.0349(14) 0.047(2) -0.0101(11) 0.0177(12) -0.0073(11)
M11 0.0314(13) 0.0306(13) 0.0455(14) 0.0040(11) 0.0031(11) 0.0019(10)
M12 0.0381(14) 0.0309(13) 0.053(2) 0.0104(11) 0.0082(12) 0.0043(10)
M13 0.0398(14) 0.0280(13) 0.056(2) 0.0061(11) 0.0070(12) 0.0005(10)
M14 0.0390(13) 0.0309(13) 0.0407(14) 0.0050(11) 0.0028(11) 0.0022(10)
M15 0.0387(13) 0.0329(13) 0.0400(14) -0.0042(11) 0.0067(11) -0.0053(10)
M16 0.0447(14) 0.0298(13) 0.049(2) -0.0083(11) 0.0165(12) -0.0078(11)
M17 0.0359(13) 0.0333(13) 0.049(2) -0.0120(11) 0.0140(12) -0.0069(10)
M18 0.0337(13) 0.0285(12) 0.0414(14) -0.0035(11) 0.0085(11) -0.0039(10)
M19 0.0323(13) 0.0302(13) 0.0465(15) 0.0085(11) 0.0053(11) -0.0010(10)
M20 0.055(2) 0.0328(13) 0.051(2) 0.0108(12) 0.0220(13) 0.0026(11)
M21 0.0489(15) 0.0414(14) 0.052(2) 0.0159(12) 0.0180(13) 0.0083(11)
M22 0.0348(13) 0.0353(13) 0.0440(15) 0.0036(11) 0.0061(11) -0.0010(10)
M23 0.0348(13) 0.0361(13) 0.0418(14) -0.0033(11) 0.0062(11) -0.0050(10)
M24 0.0481(15) 0.0478(15) 0.047(2) -0.0179(12) 0.0209(12) -0.0145(12)
M25 0.057(2) 0.0365(14) 0.047(2) -0.0116(12) 0.0253(13) -0.0131(11)
M26 0.0342(13) 0.0304(13) 0.0429(14) -0.0045(11) 0.0081(11) -0.0012(10)
M27 0.0353(13) 0.0395(14) 0.0425(15) 0.0069(11) 0.0012(11) -0.0044(10)
M28 0.064(2) 0.0441(15) 0.044(2) -0.0011(12) 0.0090(13) -0.0119(12)
M29 0.049(2) 0.070(2) 0.041(2) 0.0163(13) 0.0015(12) 0.0082(13)
M30 0.0381(14) 0.0507(15) 0.0393(14) 0.0008(12) 0.0010(11) 0.0003(11)
M31 0.0415(15) 0.072(2) 0.043(2) -0.0172(13) 0.0035(12) -0.0080(13)
M32 0.065(2) 0.0382(14) 0.042(2) 0.0021(12) 0.0177(13) 0.0073(12)
M33 0.067(2) 0.086(2) 0.050(2) 0.0087(15) -0.0088(14) -0.040(2)
M35 0.051(3) 0.076(4) 0.110(5) 0.033(4) -0.045(3) -0.020(3)
M36 0.046(2) 0.114(2) 0.055(2) -0.001(2) -0.0124(14) 0.008(2)
M37 0.054(2) 0.064(2) 0.073(3) -0.003(2) -0.010(2) 0.014(2)
M38 0.049(2) 0.059(2) 0.075(3) -0.004(2) -0.006(2) 0.015(2)
S1 0.041(4) 0.039(4) 0.044(4) 0.006(4) 0.011(4) -0.001(3)
S2 0.051(4) 0.031(4) 0.048(5) -0.004(4) 0.016(4) -0.006(3)
S3 0.041(4) 0.036(4) 0.048(5) 0.015(3) 0.008(4) 0.006(3)
S4 0.040(4) 0.041(4) 0.054(5) -0.014(4) 0.009(4) -0.007(3)
O1 0.033(9) 0.032(9) 0.059(11) 0.004(8) 0.016(8) -0.003(7)
O2 0.052(10) 0.025(9) 0.043(10) 0.015(8) 0.030(8) 0.006(7)
O3 0.054(11) 0.059(12) 0.067(13) 0.004(10) -0.006(10) -0.010(9)
O4 0.052(11) 0.021(9) 0.068(12) -0.001(8) 0.022(9) -0.001(8)
O5 0.085(14) 0.029(10) 0.121(17) 0.005(11) 0.061(13) 0.004(9)
O6 0.082(13) 0.044(11) 0.052(12) -0.004(9) 0.019(10) 0.008(9)
O7 0.047(10) 0.039(10) 0.061(12) 0.006(9) 0.015(9) 0.005(8)
O8 0.048(11) 0.037(10) 0.099(15) 0.008(10) 0.038(10) 0.000(8)
O9 0.115(16) 0.048(12) 0.080(15) -0.005(10) 0.050(13) -0.010(11)
O10 0.090(15) 0.060(13) 0.088(16) 0.001(11) -0.006(12) 0.012(11)
O11 0.085(15) 0.032(11) 0.179(23) -0.013(13) 0.075(15) -0.005(10)
O12 0.106(15) 0.044(11) 0.051(12) -0.014(9) 0.018(11) -0.023(10)
O13 0.066(13) 0.039(11) 0.132(18) -0.009(11) 0.054(12) -0.001(9)
O14 0.038(10) 0.020(9) 0.091(14) -0.001(9) 0.020(9) 0.000(7)
O15 0.090(15) 0.047(12) 0.098(17) -0.014(11) -0.008(12) -0.003(10)
O16 0.050(11) 0.033(10) 0.071(13) 0.000(9) 0.020(9) 0.000(8)
O17 0.033(9) 0.031(9) 0.068(12) -0.025(8) 0.024(8) -0.008(7)
O18 0.071(12) 0.042(10) 0.050(12) -0.016(9) 0.005(10) -0.002(9)
O19 0.063(12) 0.035(10) 0.064(12) 0.013(9) 0.033(10) 0.008(8)
O20 0.057(12) 0.047(11) 0.083(14) -0.012(10) 0.027(10) 0.003(9)
O21 0.059(11) 0.029(9) 0.056(11) -0.009(8) 0.027(9) -0.005(8)
O22 0.045(10) 0.029(9) 0.036(10) 0.014(8) 0.008(8) -0.003(7)
O23 0.032(10) 0.042(10) 0.060(12) 0.008(9) 0.016(9) -0.007(8)
O24 0.053(11) 0.031(9) 0.033(10) 0.005(8) 0.010(8) -0.003(8)
O25 0.032(9) 0.038(10) 0.070(12) 0.008(9) 0.020(9) 0.007(8)
O26 0.070(12) 0.021(9) 0.060(12) 0.007(8) 0.020(10) -0.006(8)
O27 0.054(11) 0.035(10) 0.049(11) 0.010(8) 0.020(9) 0.005(8)
O28 0.037(10) 0.031(9) 0.053(11) 0.001(8) 0.006(8) 0.000(7)
O29 0.045(10) 0.033(9) 0.022(9) 0.004(7) 0.004(7) -0.002(7)
O30 0.068(12) 0.050(11) 0.037(11) 0.002(8) 0.006(9) 0.003(9)
O31 0.074(12) 0.047(11) 0.037(11) 0.007(8) 0.014(9) 0.016(9)
O32 0.043(10) 0.039(10) 0.035(10) 0.010(8) 0.011(8) -0.002(8)
O33 0.046(10) 0.045(10) 0.033(10) 0.024(8) -0.005(8) -0.008(8)
O34 0.034(9) 0.029(9) 0.054(11) -0.013(8) 0.017(9) -0.006(7)
O35 0.078(13) 0.045(11) 0.054(12) -0.013(9) 0.017(10) -0.018(9)
O36 0.056(11) 0.029(9) 0.040(10) -0.020(8) 0.021(8) -0.015(8)
O37 0.054(11) 0.029(9) 0.041(10) -0.004(8) 0.015(8) 0.008(8)
O38 0.046(10) 0.034(10) 0.053(11) -0.013(8) 0.027(9) -0.007(8)
O39 0.059(11) 0.045(10) 0.029(10) -0.013(8) 0.014(8) -0.001(8)
O40 0.040(10) 0.043(10) 0.041(10) -0.003(8) 0.020(8) -0.006(8)
O41 0.045(10) 0.047(10) 0.042(11) -0.004(8) 0.023(8) 0.003(8)
O42 0.048(10) 0.032(9) 0.037(10) -0.002(8) 0.018(8) -0.006(8)
O43 0.044(10) 0.041(10) 0.063(12) -0.010(9) 0.024(9) -0.017(8)
O44 0.037(10) 0.053(11) 0.056(12) -0.011(9) 0.020(9) -0.010(8)
O45 0.040(10) 0.044(10) 0.053(11) -0.022(9) 0.026(9) -0.001(8)
O46 0.030(9) 0.040(10) 0.045(10) 0.005(8) 0.004(8) -0.004(7)
O47 0.026(8) 0.039(9) 0.044(10) 0.007(8) -0.006(8) -0.001(7)
O48 0.030(9) 0.026(9) 0.058(11) 0.010(8) 0.011(8) -0.002(7)
O49 0.032(9) 0.022(9) 0.043(10) 0.006(8) 0.000(8) -0.008(7)
O50 0.061(11) 0.031(9) 0.045(11) -0.002(8) 0.000(9) 0.009(8)
O51 0.054(11) 0.024(9) 0.064(12) 0.001(8) 0.000(9) 0.009(8)
O52 0.035(9) 0.029(9) 0.049(10) 0.012(8) 0.007(8) -0.008(7)
O53 0.052(10) 0.030(9) 0.058(11) 0.019(9) 0.002(9) 0.005(8)
O54 0.024(9) 0.044(10) 0.052(11) 0.007(8) 0.010(8) 0.003(7)
O55 0.040(9) 0.026(9) 0.057(11) 0.010(8) 0.014(9) 0.002(7)
O56 0.032(9) 0.030(9) 0.047(10) 0.013(8) 0.016(8) 0.008(7)
O57 0.045(11) 0.044(11) 0.093(15) 0.004(10) 0.003(10) 0.000(9)
O58 0.038(9) 0.021(8) 0.032(9) 0.004(7) -0.005(7) -0.005(7)
O59 0.039(9) 0.026(9) 0.052(11) 0.000(8) 0.008(8) -0.004(7)
O60 0.068(12) 0.028(9) 0.040(10) 0.009(8) -0.009(9) 0.005(8)
O61 0.034(9) 0.048(10) 0.028(10) 0.008(8) 0.005(8) 0.002(8)
O62 0.047(10) 0.033(9) 0.054(11) -0.012(8) 0.020(9) -0.010(8)
O63 0.049(10) 0.026(9) 0.031(10) 0.000(7) 0.013(8) -0.003(7)
O64 0.027(9) 0.027(9) 0.053(11) -0.005(8) 0.022(8) -0.004(7)
O65 0.040(10) 0.031(9) 0.052(11) 0.004(8) -0.005(8) -0.007(7)
O66 0.044(10) 0.025(9) 0.062(11) -0.007(9) 0.018(9) -0.020(7)
O67 0.036(9) 0.047(11) 0.044(10) -0.008(9) 0.007(8) -0.011(8)
O68 0.074(13) 0.035(10) 0.061(12) -0.006(9) 0.025(10) -0.017(9)
O69 0.033(9) 0.041(10) 0.030(10) -0.018(8) 0.023(7) -0.001(7)
O70 0.044(10) 0.025(9) 0.068(12) -0.014(9) 0.023(9) -0.013(7)
O71 0.052(11) 0.029(9) 0.047(11) -0.008(8) 0.021(9) -0.009(8)
O72 0.068(12) 0.040(10) 0.056(12) -0.021(9) 0.024(10) -0.008(9)
O73 0.025(8) 0.026(8) 0.053(10) 0.002(8) 0.008(8) -0.008(7)
O74 0.053(11) 0.020(9) 0.060(12) -0.007(8) 0.004(9) -0.013(8)
O75 0.029(9) 0.031(10) 0.059(11) 0.004(8) 0.011(8) 0.000(7)
O76 0.028(9) 0.035(9) 0.038(10) 0.012(8) 0.000(7) 0.005(7)
O77 0.037(10) 0.038(10) 0.044(11) 0.012(8) 0.010(8) 0.000(7)
O78 0.035(9) 0.035(9) 0.046(11) 0.006(8) 0.013(8) 0.000(7)
O79 0.049(10) 0.017(8) 0.053(11) 0.016(8) 0.018(8) -0.004(7)
O80 0.077(13) 0.031(10) 0.065(13) 0.004(9) 0.036(10) 0.006(9)
O81 0.060(11) 0.044(10) 0.032(10) 0.005(8) 0.009(8) -0.009(8)
O82 0.067(12) 0.041(11) 0.070(13) 0.004(9) 0.029(10) 0.020(9)
O83 0.032(9) 0.033(9) 0.045(10) 0.002(8) 0.011(8) -0.009(7)
O84 0.060(11) 0.048(11) 0.045(11) 0.005(9) 0.001(9) 0.001(9)
O85 0.088(13) 0.034(10) 0.051(12) 0.011(9) 0.030(10) 0.012(9)
O86 0.034(9) 0.032(9) 0.044(10) 0.003(8) -0.001(8) -0.002(7)
O87 0.055(11) 0.047(10) 0.039(10) 0.006(8) 0.002(9) 0.013(8)
O88 0.043(10) 0.061(11) 0.043(11) 0.008(9) 0.008(8) -0.009(8)
O89 0.035(9) 0.057(11) 0.023(9) -0.012(8) 0.006(7) -0.007(8)
O90 0.043(10) 0.055(11) 0.037(10) -0.007(8) 0.000(8) -0.004(8)
O91 0.048(10) 0.034(9) 0.038(10) -0.010(8) 0.008(8) -0.002(8)
O92 0.081(13) 0.036(10) 0.067(13) -0.010(9) 0.031(10) -0.025(9)
O93 0.067(12) 0.050(11) 0.049(12) -0.016(9) 0.025(9) -0.025(9)
O94 0.044(10) 0.064(12) 0.029(10) -0.018(8) 0.012(8) -0.013(8)
O95 0.038(10) 0.039(10) 0.047(11) -0.012(8) 0.023(8) -0.007(7)
O96 0.071(12) 0.032(10) 0.042(11) 0.002(8) 0.014(9) -0.004(8)
O97 0.064(12) 0.042(10) 0.062(12) -0.017(9) 0.022(10) -0.022(9)
O98 0.047(10) 0.035(9) 0.036(10) -0.002(8) 0.016(8) 0.001(8)
O99 0.056(11) 0.031(9) 0.047(11) -0.008(8) 0.025(9) 0.009(8)
O100 0.048(11) 0.058(11) 0.042(11) 0.012(9) 0.006(9) -0.010(9)
O101 0.050(10) 0.041(10) 0.036(10) 0.012(8) -0.007(8) -0.014(8)
O102 0.032(9) 0.048(10) 0.019(9) 0.010(7) -0.002(7) -0.007(7)
O103 0.045(10) 0.038(10) 0.054(11) 0.000(8) 0.012(9) -0.003(8)
O104 0.061(12) 0.043(11) 0.045(12) -0.002(9) 0.018(10) -0.003(9)
O105 0.094(14) 0.073(13) 0.028(11) 0.008(9) -0.003(10) -0.008(11)
O106 0.073(13) 0.065(13) 0.078(14) 0.004(11) 0.018(11) -0.030(10)
O107 0.047(11) 0.058(11) 0.039(10) 0.006(9) 0.000(8) -0.006(8)
O108 0.032(10) 0.063(12) 0.055(12) 0.020(9) 0.004(9) 0.014(8)
O109 0.059(12) 0.090(15) 0.063(13) 0.017(11) 0.003(10) 0.005(10)
O110 0.075(14) 0.109(16) 0.053(13) 0.025(11) -0.005(11) 0.044(12)
O111 0.053(11) 0.077(13) 0.030(10) 0.002(9) 0.012(8) 0.007(9)
O112 0.032(9) 0.051(10) 0.036(10) 0.007(8) 0.006(8) 0.000(8)
O113 0.042(10) 0.062(12) 0.049(11) 0.002(9) -0.015(9) -0.002(9)
O114 0.044(11) 0.062(12) 0.047(12) -0.022(9) 0.002(9) -0.004(9)
O115 0.061(12) 0.071(13) 0.062(13) -0.013(10) 0.001(10) 0.001(10)
O116 0.049(12) 0.123(17) 0.059(13) -0.022(12) 0.002(10) -0.022(11)
O117 0.074(13) 0.037(10) 0.061(13) 0.003(9) 0.017(10) 0.003(9)
O118 0.087(14) 0.048(11) 0.069(13) 0.002(10) 0.028(11) 0.002(10)
O119 0.061(12) 0.049(11) 0.033(11) -0.004(9) 0.022(9) -0.001(9)
O120 0.070(13) 0.087(14) 0.050(12) 0.021(11) -0.003(10) -0.030(11)
O121 0.062(12) 0.114(16) 0.047(12) 0.009(11) 0.002(10) -0.035(11)
O122 0.055(11) 0.042(11) 0.079(14) -0.015(10) -0.011(10) -0.004(9)
O123 0.055(12) 0.067(12) 0.054(12) 0.007(10) -0.019(9) -0.012(9)
O131 0.058(12) 0.105(16) 0.054(13) -0.007(11) 0.005(10) 0.019(11)
O132 0.076(13) 0.067(13) 0.062(13) 0.020(10) -0.033(11) 0.007(10)
O133 0.061(12) 0.070(13) 0.057(12) 0.001(10) -0.021(10) -0.020(10)
O134 0.062(13) 0.115(17) 0.057(13) 0.005(12) -0.006(10) -0.008(11)
O135 0.044(14) 0.041(14) 0.097(20) 0.014(13) -0.018(13) 0.015(11)
O136 0.059(16) 0.060(16) 0.072(18) -0.002(13) -0.031(14) 0.008(12)
O137 0.063(17) 0.072(18) 0.087(20) -0.009(15) 0.031(15) 0.005(14)
O138 0.050(16) 0.049(16) 0.167(28) 0.028(17) -0.048(17) 0.000(13)
O139 0.086(19) 0.066(17) 0.067(18) -0.021(14) 0.034(15) 0.012(14)
O140 0.034(14) 0.065(17) 0.114(22) -0.002(15) -0.017(14) -0.005(12)
O141 0.065(12) 0.078(13) 0.030(10) -0.003(9) 0.001(9) -0.038(10)
K1 0.053(4) 0.053(4) 0.063(4) 0.007(3) 0.006(3) 0.009(3)
K2 0.112(6) 0.079(5) 0.112(7) -0.005(5) 0.024(5) -0.005(5)
K3 0.158(9) 0.119(8) 0.202(11) -0.043(8) 0.070(8) -0.045(7)
K4 0.125(7) 0.101(7) 0.160(9) 0.016(6) 0.034(7) 0.021(6)
K5 0.138(9) 0.164(10) 0.149(9) -0.031(8) 0.007(7) 0.017(7)

loop_
_atom_site_label
_atom_site_type_symbol
_atom_site_fract_x
_atom_site_fract_y
_atom_site_fract_z
_atom_site_U_iso_or_equiv
_atom_site_thermal_displace_type
_atom_site_occupancy
_atom_site_calc_flag
_atom_site_refinement_flags
M1 Mo 0.49824(4) -0.31808(4) 0.05762(11) 0.0502(7) Uani 1 d .
M2 Mo 0.51221(5) -0.24953(4) 0.04440(13) 0.0592(8) Uani 1 d .
M3 Mo 0.52235(4) -0.18119(4) 0.04507(12) 0.0531(7) Uani 1 d .
M4 Mo 0.52812(4) -0.11165(4) 0.05927(11) 0.0495(7) Uani 1 d .
M5 Mo 0.46921(4) -0.38594(4) 0.08495(10) 0.0407(6) Uani 1 d .
M6 Mo 0.44224(4) -0.32961(4) 0.12717(11) 0.0439(6) Uani 1 d .
M7 Mo 0.44169(4) -0.26822(4) 0.08144(10) 0.0413(6) Uani 1 d .
M8 Mo 0.45990(4) -0.14326(4) 0.08216(10) 0.0419(6) Uani 1 d .
M9 Mo 0.47782(4) -0.08468(4) 0.12906(11) 0.0448(6) Uani 1 d .
M10 Mo 0.51912(4) -0.03803(4) 0.08549(10) 0.0410(6) Uani 1 d .
M11 Mo 0.43624(4) -0.44007(4) 0.16872(10) 0.0358(6) Uani 1 d .
M12 Mo 0.40384(4) -0.37586(4) 0.17281(10) 0.0408(6) Uani 1 d .
M13 Mo 0.38684(4) -0.30418(4) 0.16999(11) 0.0413(6) Uani 1 d .
M14 Mo 0.38886(4) -0.23269(4) 0.16186(10) 0.0369(6) Uani 1 d .
M15 Mo 0.39910(4) -0.16253(4) 0.16187(10) 0.0372(6) Uani 1 d .
M16 Mo 0.41750(4) -0.09329(4) 0.17124(10) 0.0411(6) Uani 1 d .
M17 Mo 0.45393(4) -0.02917(4) 0.17509(10) 0.0394(6) Uani 1 d .
M18 Mo 0.50363(4) 0.02270(4) 0.17065(10) 0.0345(6) Uani 1 d .
M19 Mo 0.43129(4) -0.44027(4) 0.32530(10) 0.0363(6) Uani 1 d .
M20 Mo 0.40589(4) -0.37334(4) 0.32956(11) 0.0460(6) Uani 1 d .
M21 Mo 0.38998(4) -0.30446(4) 0.32653(11) 0.0475(6) Uani 1 d .
M22 Mo 0.38236(4) -0.23325(4) 0.31784(10) 0.0380(6) Uani 1 d .
M23 Mo 0.39297(4) -0.16038(4) 0.31804(10) 0.0376(6) Uani 1 d .
M24 Mo 0.42073(4) -0.09457(4) 0.32806(11) 0.0477(7) Uani 1 d .
M25 Mo 0.45651(4) -0.03263(4) 0.33164(10) 0.0467(6) Uani 1 d .
M26 Mo 0.49973(4) 0.02433(4) 0.32759(10) 0.0358(6) Uani 1 d .
M27 Mo 0.49132(4) -0.44199(4) 0.37385(10) 0.0391(6) Uani 1 d .
M28 Mo 0.46597(5) -0.38548(4) 0.41832(11) 0.0506(7) Uani 1 d .
M29 Mo 0.43850(4) -0.26527(5) 0.41171(11) 0.0532(7) Uani 1 d .
M30 Mo 0.43491(4) -0.20389(4) 0.36494(10) 0.0427(6) Uani 1 d .
M31 Mo 0.45588(4) -0.14634(5) 0.41205(11) 0.0523(7) Uani 1 d .
M32 Mo 0.51793(5) -0.03824(4) 0.41839(10) 0.0486(7) Uani 1 d .
M33 Mo 0.53700(5) -0.40698(5) 0.44039(12) 0.0678(8) Uani 1 d .
M34A Mo 0.5289(2) -0.34341(14) 0.4431(5) 0.039(4) Uiso 0.308(12) d P
M34B Mo 0.5219(3) -0.3391(3) 0.4754(10) 0.052(6) Uiso 0.192(12) d P
M35 Mo 0.51130(10) -0.27480(11) 0.4503(3) 0.079(2) Uani 0.50 d P
M36 Mo 0.49043(5) -0.21249(6) 0.43840(12) 0.0717(8) Uani 1 d .
M37 Mo 0.52875(6) -0.15704(7) 0.4537(2) 0.0638(10) Uani 0.75 d P
M38 Mo 0.56362(6) -0.09741(6) 0.4539(2) 0.0609(10) Uani 0.75 d P
S1 S 0.46354(12) -0.38749(11) 0.2513(3) 0.041(2) Uani 1 d .
S2 S 0.51532(12) -0.03561(11) 0.2526(3) 0.043(2) Uani 1 d .
S3 S 0.43580(12) -0.26681(11) 0.2462(3) 0.042(2) Uani 1 d .
S4 S 0.45375(12) -0.14357(12) 0.2477(3) 0.045(2) Uani 1 d .
O1 O 0.4723(3) -0.3464(3) 0.0853(7) 0.041(4) Uani 1 d .
O2 O 0.4616(3) -0.3018(3) 0.0842(7) 0.040(4) Uani 1 d .
O3 O 0.5123(3) -0.3146(3) 0.1285(8) 0.060(5) Uani 1 d .
O4 O 0.5049(3) -0.2856(3) 0.0225(7) 0.047(4) Uani 1 d .
O5 O 0.5181(3) -0.3393(3) 0.0192(9) 0.078(6) Uani 1 d .
O6 O 0.4704(3) -0.3240(3) -0.0317(7) 0.059(5) Uani 1 d .
O7 O 0.4713(3) -0.2513(3) 0.0770(7) 0.049(4) Uani 1 d .
O8 O 0.5054(3) -0.2136(3) 0.0504(8) 0.061(5) Uani 1 d .
O9 O 0.4909(4) -0.2458(3) -0.0442(9) 0.081(6) Uani 1 d .
O10 O 0.5215(4) -0.2562(3) 0.1182(9) 0.079(6) Uani 1 d .
O11 O 0.5404(4) -0.2479(3) 0.0058(11) 0.099(8) Uani 1 d .
O12 O 0.5000(4) -0.1797(3) -0.0436(8) 0.067(5) Uani 1 d .
O13 O 0.5491(3) -0.1905(3) 0.0057(10) 0.079(6) Uani 1 d .
O14 O 0.4829(3) -0.1679(3) 0.0786(8) 0.050(5) Uani 1 d .
O15 O 0.5331(4) -0.1782(3) 0.1191(9) 0.078(6) Uani 1 d .
O16 O 0.5251(3) -0.1439(3) 0.0225(8) 0.051(5) Uani 1 d .
O17 O 0.5114(3) -0.0770(3) 0.0864(7) 0.044(4) Uani 1 d .
O18 O 0.5403(3) -0.1190(3) 0.1297(7) 0.054(5) Uani 1 d .
O19 O 0.5051(3) -0.0984(3) -0.0304(7) 0.054(5) Uani 1 d .
O20 O 0.5532(3) -0.0970(3) 0.0224(8) 0.063(5) Uani 1 d .
O21 O 0.4884(3) -0.1167(3) 0.0854(7) 0.048(5) Uani 1 d .
O22 O 0.4359(3) -0.3679(3) 0.1235(6) 0.037(4) Uani 1 d .
O23 O 0.4787(3) -0.3805(3) 0.1963(7) 0.045(4) Uani 1 d .
O24 O 0.4576(3) -0.4175(3) 0.1148(6) 0.039(4) Uani 1 d .
O25 O 0.5022(3) -0.3905(3) 0.0838(7) 0.047(4) Uani 1 d .
O26 O 0.4602(3) -0.3885(3) 0.0097(7) 0.050(5) Uani 1 d .
O27 O 0.4085(3) -0.3370(3) 0.1716(7) 0.046(4) Uani 1 d .
O28 O 0.4192(3) -0.2976(3) 0.1207(7) 0.040(4) Uani 1 d .
O29 O 0.4576(3) -0.3262(3) 0.1953(6) 0.033(4) Uani 1 d .
O30 O 0.4225(3) -0.3337(3) 0.0307(7) 0.051(5) Uani 1 d .
O31 O 0.4326(3) -0.2709(3) 0.0067(7) 0.052(5) Uani 1 d .
O32 O 0.4527(3) -0.2671(3) 0.1910(7) 0.039(4) Uani 1 d .
O33 O 0.4186(3) -0.2442(3) 0.1098(6) 0.041(4) Uani 1 d .
O34 O 0.4701(3) -0.1476(3) 0.1923(7) 0.039(4) Uani 1 d .
O35 O 0.4518(3) -0.1382(3) 0.0080(8) 0.059(5) Uani 1 d .
O36 O 0.4461(3) -0.1084(3) 0.1220(7) 0.041(4) Uani 1 d .
O37 O 0.4311(3) -0.1597(3) 0.1102(7) 0.041(4) Uani 1 d .
O38 O 0.4477(3) -0.0681(3) 0.1725(7) 0.045(4) Uani 1 d .
O39 O 0.4917(3) -0.0926(3) 0.1969(7) 0.044(4) Uani 1 d .
O40 O 0.4817(3) -0.0458(3) 0.1244(7) 0.041(4) Uani 1 d .
O41 O 0.4605(3) -0.0740(3) 0.0331(7) 0.045(4) Uani 1 d .
O42 O 0.5173(3) -0.0049(3) 0.1163(6) 0.039(4) Uani 1 d .
O43 O 0.5521(3) -0.0431(3) 0.0828(7) 0.049(5) Uani 1 d .
O44 O 0.5109(3) -0.0332(3) 0.0109(7) 0.048(5) Uani 1 d .
O45 O 0.5276(3) -0.0465(3) 0.1969(7) 0.046(4) Uani 1 d .
O46 O 0.4670(3) -0.4611(3) 0.1780(7) 0.038(4) Uani 1 d .
O47 O 0.4236(2) -0.4523(3) 0.2473(7) 0.036(4) Uani 1 d .
O48 O 0.4134(3) -0.4103(3) 0.1742(7) 0.038(4) Uani 1 d .
O49 O 0.4576(2) -0.4160(2) 0.2489(7) 0.032(4) Uani 1 d .
O50 O 0.4192(3) -0.4585(3) 0.1192(7) 0.046(4) Uani 1 d .
O51 O 0.3789(3) -0.3768(3) 0.1245(7) 0.048(4) Uani 1 d .
O52 O 0.4380(3) -0.3729(2) 0.2519(7) 0.038(4) Uani 1 d .
O53 O 0.3884(3) -0.3740(3) 0.2492(7) 0.047(4) Uani 1 d .
O54 O 0.3804(3) -0.2689(3) 0.1692(7) 0.040(4) Uani 1 d .
O55 O 0.3741(3) -0.3122(2) 0.2466(7) 0.041(4) Uani 1 d .
O56 O 0.4196(2) -0.2910(3) 0.2492(7) 0.036(4) Uani 1 d .
O57 O 0.3645(3) -0.3153(3) 0.1224(8) 0.061(5) Uani 1 d .
O58 O 0.4080(3) -0.1995(2) 0.1695(6) 0.031(4) Uani 1 d .
O59 O 0.3707(3) -0.2263(3) 0.2389(7) 0.039(4) Uani 1 d .
O60 O 0.3665(3) -0.2233(3) 0.1114(7) 0.045(4) Uani 1 d .
O61 O 0.4179(3) -0.2440(3) 0.2423(6) 0.037(4) Uani 1 d .
O62 O 0.4013(3) -0.1249(3) 0.1694(7) 0.045(4) Uani 1 d .
O63 O 0.3797(3) -0.1635(2) 0.2395(6) 0.036(4) Uani 1 d .
O64 O 0.4294(2) -0.1602(2) 0.2434(7) 0.036(4) Uani 1 d .
O65 O 0.3749(3) -0.1646(3) 0.1106(7) 0.041(4) Uani 1 d .
O66 O 0.4076(3) -0.0821(3) 0.2483(7) 0.044(4) Uani 1 d .
O67 O 0.4450(3) -0.1153(3) 0.2509(7) 0.043(4) Uani 1 d .
O68 O 0.3986(3) -0.0763(3) 0.1239(8) 0.057(5) Uani 1 d .
O69 O 0.4728(3) 0.0012(3) 0.1766(6) 0.035(4) Uani 1 d .
O70 O 0.4396(3) -0.0272(3) 0.2534(7) 0.046(4) Uani 1 d .
O71 O 0.4865(3) -0.0424(3) 0.2541(7) 0.043(4) Uani 1 d .
O72 O 0.4296(3) -0.0208(3) 0.1281(7) 0.055(5) Uani 1 d .
O73 O 0.4953(2) 0.0381(2) 0.2486(7) 0.034(4) Uani 1 d .
O74 O 0.4931(3) 0.0455(3) 0.1235(7) 0.044(4) Uani 1 d .
O75 O 0.5178(3) -0.0067(3) 0.2505(7) 0.040(4) Uani 1 d .
O76 O 0.4639(2) -0.4626(3) 0.3296(6) 0.034(4) Uani 1 d .
O77 O 0.4120(3) -0.4100(3) 0.3237(7) 0.040(4) Uani 1 d .
O78 O 0.4573(3) -0.4223(3) 0.3785(7) 0.038(4) Uani 1 d .
O79 O 0.4130(3) -0.4586(2) 0.3704(7) 0.040(4) Uani 1 d .
O80 O 0.4117(3) -0.3359(3) 0.3227(8) 0.058(5) Uani 1 d .
O81 O 0.4359(3) -0.3731(3) 0.3862(7) 0.045(4) Uani 1 d .
O82 O 0.3801(3) -0.3727(3) 0.3768(8) 0.059(5) Uani 1 d .
O83 O 0.3788(3) -0.2688(3) 0.3186(7) 0.037(4) Uani 1 d .
O84 O 0.4173(3) -0.2907(3) 0.3815(7) 0.051(5) Uani 1 d .
O85 O 0.3671(3) -0.3156(3) 0.3746(7) 0.057(5) Uani 1 d .
O86 O 0.4010(3) -0.1988(3) 0.3194(7) 0.037(4) Uani 1 d .
O87 O 0.3579(3) -0.2246(3) 0.3627(7) 0.047(4) Uani 1 d .
O88 O 0.4143(3) -0.2375(3) 0.3713(7) 0.049(4) Uani 1 d .
O89 O 0.4246(3) -0.1661(3) 0.3713(6) 0.038(4) Uani 1 d .
O90 O 0.3669(3) -0.1621(3) 0.3632(7) 0.045(4) Uani 1 d .
O91 O 0.3994(3) -0.1254(3) 0.3189(7) 0.040(4) Uani 1 d .
O92 O 0.4512(3) -0.0713(3) 0.3238(8) 0.062(5) Uani 1 d .
O93 O 0.4026(3) -0.0774(3) 0.3770(7) 0.055(5) Uani 1 d .
O94 O 0.4431(3) -0.1154(3) 0.3831(6) 0.046(4) Uani 1 d .
O95 O 0.4724(3) 0.0010(3) 0.3265(7) 0.041(4) Uani 1 d .
O96 O 0.4857(3) -0.0422(3) 0.3873(7) 0.048(4) Uani 1 d .
O97 O 0.4322(3) -0.0268(3) 0.3807(7) 0.056(5) Uani 1 d .
O98 O 0.5202(3) -0.0008(3) 0.3793(6) 0.040(4) Uani 1 d .
O99 O 0.4880(3) 0.0477(3) 0.3739(7) 0.045(4) Uani 1 d .
O100 O 0.4764(3) -0.4554(3) 0.4707(7) 0.049(4) Uani 1 d .
O101 O 0.5251(3) -0.4452(3) 0.4176(7) 0.042(4) Uani 1 d .
O102 O 0.5040(3) -0.4321(3) 0.3072(6) 0.033(4) Uani 1 d .
O103 O 0.4979(3) -0.4084(3) 0.4172(7) 0.046(4) Uani 1 d .
O104 O 0.4781(3) -0.3811(3) 0.3087(7) 0.050(5) Uani 1 d .
O105 O 0.4565(3) -0.3920(3) 0.4914(7) 0.065(5) Uani 1 d .
O106 O 0.4855(3) -0.3580(3) 0.4236(8) 0.072(6) Uani 1 d .
O107 O 0.4562(3) -0.2305(3) 0.4099(7) 0.048(4) Uani 1 d .
O108 O 0.4513(3) -0.2647(3) 0.3034(7) 0.050(5) Uani 1 d .
O109 O 0.4281(3) -0.2631(4) 0.4854(8) 0.071(6) Uani 1 d .
O110 O 0.4682(3) -0.2806(4) 0.4178(8) 0.079(6) Uani 1 d .
O111 O 0.4134(3) -0.2014(3) 0.4616(7) 0.054(5) Uani 1 d .
O112 O 0.4512(3) -0.2062(3) 0.2993(6) 0.040(4) Uani 1 d .
O113 O 0.4627(3) -0.1849(3) 0.4091(7) 0.051(5) Uani 1 d .
O114 O 0.4685(3) -0.1496(3) 0.3038(7) 0.051(5) Uani 1 d .
O115 O 0.4457(3) -0.1462(3) 0.4857(8) 0.065(5) Uani 1 d .
O116 O 0.4893(3) -0.1406(4) 0.4196(8) 0.077(6) Uani 1 d .
O117 O 0.5110(3) -0.0290(3) 0.4913(8) 0.057(5) Uani 1 d .
O118 O 0.5291(3) -0.0703(3) 0.4254(8) 0.068(5) Uani 1 d .
O119 O 0.5279(3) -0.0459(3) 0.3083(7) 0.048(4) Uani 1 d .
O120 O 0.5473(3) -0.3995(3) 0.3686(8) 0.069(6) Uani 1 d .
O121 O 0.5175(3) -0.4219(4) 0.5318(8) 0.074(6) Uani 1 d .
O122 O 0.5334(3) -0.3762(3) 0.4745(8) 0.059(5) Uani 1 d .
O123 O 0.5658(3) -0.4203(3) 0.4750(7) 0.058(5) Uani 1 d .
O124 O 0.5081(7) -0.3097(7) 0.4482(18) 0.079(12) Uiso 0.50 d P
O125 O 0.5342(8) -0.3423(8) 0.3755(20) 0.091(13) Uiso 0.50 d P
O126 O 0.5550(9) -0.3297(9) 0.4854(23) 0.121(17) Uiso 0.50 d P
O127 O 0.5100(7) -0.3427(7) 0.5363(17) 0.069(11) Uiso 0.50 d P
O128 O 0.4884(7) -0.2822(7) 0.5424(17) 0.074(11) Uiso 0.50 d P
O129 O 0.5203(7) -0.2696(7) 0.3740(18) 0.078(12) Uiso 0.50 d P
O130 O 0.5409(7) -0.2739(7) 0.4919(18) 0.079(12) Uiso 0.50 d P
O131 O 0.5055(3) -0.2144(4) 0.3672(8) 0.072(6) Uani 1 d .
O132 O 0.4998(3) -0.2407(3) 0.4759(8) 0.068(5) Uani 1 d .
O133 O 0.5080(3) -0.1866(3) 0.4749(8) 0.063(5) Uani 1 d .
O134 O 0.4624(3) -0.2078(4) 0.5258(8) 0.078(6) Uani 1 d .
O135 O 0.5356(4) -0.1213(4) 0.4507(11) 0.061(7) Uani 0.75 d P
O136 O 0.5091(4) -0.1444(4) 0.5420(11) 0.064(7) Uani 0.75 d P
O137 O 0.5354(4) -0.1643(5) 0.3772(12) 0.074(8) Uani 0.75 d P
O138 O 0.5551(4) -0.1660(4) 0.4947(14) 0.089(10) Uani 0.75 d P
O139 O 0.5720(5) -0.0986(4) 0.3775(11) 0.073(8) Uani 0.75 d P
O140 O 0.5856(4) -0.1175(4) 0.4912(12) 0.071(8) Uani 0.75 d P
O141 O 0.5428(3) -0.0839(3) 0.5487(7) 0.058(5) Uani 1 d .
K1 K 0.51075(11) -0.42819(11) 0.1790(3) 0.056(2) Uani 1 d .
K2 K 0.4626(2) -0.20728(14) 0.1631(4) 0.101(3) Uani 1 d .
K3 K 0.4969(2) -0.0974(2) 0.3291(6) 0.160(4) Uani 1 d .
K4 K 0.4635(2) -0.3233(2) 0.3275(5) 0.128(3) Uani 1 d .
K5 K 0.3693(2) -0.0288(2) 0.1112(5) 0.150(4) Uani 1 d .
Na1 Na 0.5505(4) -0.0633(4) -0.0632(9) 0.058(6) Uiso 0.50 d P
Na2 Na 0.5839(9) -0.1182(9) 0.1844(21) 0.079(14) Uiso 0.25 d P
O142 O 0.4547(3) -0.0252(3) -0.0144(7) 0.055(5) Uiso 1 d .
O143 O 0.4281(3) -0.4491(3) 0.5159(8) 0.071(6) Uiso 1 d .
O144 O 0.4946(3) -0.0946(3) 0.5328(8) 0.065(5) Uiso 1 d .
O145 O 0.5219(4) -0.1417(4) 0.2485(9) 0.088(6) Uiso 1 d .
O146 O 0.4165(3) -0.0935(3) -0.0184(8) 0.069(5) Uiso 1 d .
O147 O 0.4324(4) 0.0356(4) 0.2622(10) 0.095(7) Uiso 1 d .
O148 O 0.5716(4) -0.0202(4) -0.0321(10) 0.097(7) Uiso 1 d .
O149 O 0.4850(4) -0.1369(4) -0.1055(9) 0.090(6) Uiso 1 d .
O150 O 0.3925(4) -0.3692(4) -0.0283(10) 0.098(7) Uiso 1 d .
O151 O 0.4809(5) 0.0932(5) 0.2480(12) 0.128(9) Uiso 1 d .
O152 O 0.5534(5) -0.4269(5) 0.6200(11) 0.122(8) Uiso 1 d .
O153 O 0.3647(5) -0.4332(5) 0.2446(12) 0.137(9) Uiso 1 d .
O154 O 0.5471(5) -0.0965(5) 0.2568(11) 0.124(8) Uiso 1 d .
O155 O 0.4549(5) -0.2086(5) -0.0584(11) 0.119(8) Uiso 1 d .
O156 O 0.4675(5) -0.2837(5) -0.1112(12) 0.127(9) Uiso 1 d .
O157 O 0.3770(5) -0.2338(5) 0.5057(12) 0.125(9) Uiso 1 d .
O158 O 0.3263(5) -0.2708(5) 0.2401(12) 0.133(9) Uiso 1 d .
O159 O 0.4735(5) -0.1688(5) 0.6039(11) 0.123(9) Uiso 1 d .
O160 O 0.5576(5) -0.1417(5) -0.0880(12) 0.136(9) Uiso 1 d .
O161 O 0.3652(5) -0.4311(5) 0.1094(11) 0.123(8) Uiso 1 d .
O162 O 0.3955(5) -0.4144(5) 0.4696(11) 0.120(8) Uiso 1 d .
O163 O 0.3499(6) -0.1078(6) 0.2362(14) 0.166(11) Uiso 1 d .
O164 O 0.3468(5) -0.3516(5) 0.0201(12) 0.136(9) Uiso 1 d .
O165 O 0.3685(5) -0.4860(5) 0.2273(12) 0.134(9) Uiso 1 d .
O166 O 0.3562(5) -0.4294(5) 0.3694(11) 0.120(8) Uiso 1 d .
O167 O 0.3844(5) -0.3026(5) -0.0168(12) 0.135(9) Uiso 1 d .
O168 O 0.3341(5) -0.3593(5) 0.2651(13) 0.152(10) Uiso 1 d .
O169 O 0.4979(6) -0.2382(6) 0.2417(13) 0.158(11) Uiso 1 d .
O170 O 0.3762(7) -0.0364(7) 0.2400(16) 0.192(14) Uiso 1 d .
O171 O 0.3262(6) -0.1884(6) 0.2398(13) 0.158(11) Uiso 1 d .
O172 O 0.3820(5) -0.1626(5) 0.5057(12) 0.140(10) Uiso 1 d .
O173 O 0.3798(6) 0.0200(6) 0.0678(16) 0.187(13) Uiso 1 d .
O174 O 0.5111(5) -0.3379(5) 0.2567(13) 0.152(10) Uiso 1 d .
O175 O 0.4874(6) -0.3793(6) 0.5978(14) 0.167(12) Uiso 1 d .
O176 O 0.4126(6) -0.3308(6) 0.4845(14) 0.167(12) Uiso 1 d .
O177 O 0.4125(5) -0.2041(5) 0.0084(13) 0.153(10) Uiso 1 d .
O178 O 0.3230(6) -0.3897(6) 0.3726(14) 0.157(11) Uiso 1 d .
O179 O 0.5888(6) -0.0794(6) 0.1327(16) 0.189(13) Uiso 1 d .
O180 O 0.5390(8) -0.2996(8) -0.0836(20) 0.251(19) Uiso 1 d .
O181 O 0.5058(6) -0.1906(6) 0.2429(14) 0.167(12) Uiso 1 d .
O182 O 0.5365(7) -0.2166(7) 0.5758(17) 0.213(15) Uiso 1 d .
O183 O 0.5463(7) -0.3986(7) 0.2384(16) 0.202(14) Uiso 1 d .
O184 O 0.3723(7) -0.2889(8) 0.5024(19) 0.228(17) Uiso 1 d .
O185 O 0.4408(7) -0.2096(7) -0.1775(18) 0.219(16) Uiso 1 d .
O186 O 0.3886(7) 0.0079(7) 0.2861(17) 0.202(14) Uiso 1 d .
O187 O 0.5730(8) -0.3779(8) 0.5997(19) 0.241(18) Uiso 1 d .
O188 O 0.4600(9) -0.2474(9) 0.6083(21) 0.262(20) Uiso 1 d .
O189 O 0.3973(7) -0.2294(7) 0.6205(18) 0.224(16) Uiso 1 d .
O190 O 0.3855(6) -0.3711(6) 0.5341(14) 0.160(11) Uiso 1 d .
O191 O 0.5032(6) -0.2834(6) 0.2409(13) 0.155(11) Uiso 1 d .
O192 O 0.5448(7) -0.0949(7) -0.1394(16) 0.197(14) Uiso 1 d .
O193 O 0.3331(7) -0.1957(7) 0.4786(18) 0.217(16) Uiso 1 d .
O194 O 0.3230(8) -0.5012(8) 0.2841(20) 0.247(18) Uiso 1 d .
O195 O 0.5284(9) -0.2180(9) -0.1308(21) 0.268(20) Uiso 1 d .
O196 O 0.3809(8) -0.2406(8) -0.0313(21) 0.260(19) Uiso 1 d .
O197 O 0.3135(9) -0.1895(9) 0.3721(23) 0.290(22) Uiso 1 d .
O198 O 0.4531(11) 0.1164(10) 0.3450(25) 0.324(26) Uiso 1 d .
O199 O 0.5734(8) -0.0542(8) -0.1469(20) 0.244(18) Uiso 1 d .
O200 O 0.3798(7) 0.0609(7) 0.1325(18) 0.222(16) Uiso 1 d .
O201 O 0.3420(11) -0.0805(11) 0.1351(28) 0.359(30) Uiso 1 d .
O202 O 0.3042(10) -0.1384(10) 0.3818(24) 0.307(24) Uiso 1 d .
O203 O 0.6286(9) -0.0533(9) 0.0852(23) 0.290(22) Uiso 1 d .
O204 O 0.3370(9) -0.3975(9) 0.0416(23) 0.289(22) Uiso 1 d .
O205 O 0.3413(10) -0.1035(10) 0.3519(24) 0.302(24) Uiso 1 d .
O206 O 0.2585(15) -0.2268(14) 0.2405(35) 0.218(31) Uiso 0.50 d P
O207 O 0.3961(11) 0.0815(11) 0.0335(27) 0.153(21) Uiso 0.50 d P
O208 O 0.3313(11) 0.0057(11) 0.1671(26) 0.149(21) Uiso 0.50 d P
O209 O 0.3142(11) -0.2705(11) 0.1122(26) 0.150(20) Uiso 0.50 d P
O210 O 0.3226(10) -0.1886(10) 0.0626(24) 0.135(18) Uiso 0.50 d P
O211 O 0.2835(12) -0.4876(12) 0.2294(29) 0.173(24) Uiso 0.50 d P
O212 O 0.3235(12) -0.2911(12) 0.4387(29) 0.168(23) Uiso 0.50 d P
O213 O 0.3365(12) -0.0538(12) 0.3157(30) 0.179(25) Uiso 0.50 d P
O214 O 0.5589(14) -0.1803(14) -0.1698(34) 0.205(29) Uiso 0.50 d P
O215 O 0.4543(12) -0.3235(12) 0.5551(29) 0.170(23) Uiso 0.50 d P
O216 O 0.2842(13) -0.0833(13) 0.1278(32) 0.187(26) Uiso 0.50 d P
O217 O 0.3126(11) -0.3141(11) 0.3063(28) 0.160(22) Uiso 0.50 d P
O218 O 0.3880(15) 0.1001(15) 0.1873(37) 0.230(33) Uiso 0.50 d P
O219 O 0.3279(12) -0.4092(12) 0.1803(28) 0.166(23) Uiso 0.50 d P
O220 O 0.4772(19) -0.2964(19) -0.2315(46) 0.292(46) Uiso 0.50 d P
O221 O 0.6054(14) -0.1321(14) 0.0993(35) 0.211(30) Uiso 0.50 d P
O222 O 0.6179(18) -0.3969(18) 0.6840(44) 0.278(43) Uiso 0.50 d P
O223 O 0.5684(10) -0.1604(10) 0.2040(24) 0.133(18) Uiso 0.50 d P
O224 O 0.3494(12) -0.2682(12) 0.0183(31) 0.181(25) Uiso 0.50 d P
O225 O 0.5527(14) -0.2296(14) 0.2236(35) 0.215(31) Uiso 0.50 d P

loop_
_atom_type_symbol
_atom_type_description
_atom_type_scat_dispersion_real
_atom_type_scat_dispersion_imag
_atom_type_scat_source
O O 0.0106 0.0060 'International Tables Vol C Tables 4.2.6.8 and 6.1.1.4'
H H 0.0000 0.0000 'International Tables Vol C Tables 4.2.6.8 and 6.1.1.4'
Mo Mo -1.6832 0.6857 'International Tables Vol C Tables 4.2.6.8 and 6.1.1.4'
S S 0.1246 0.1234 'International Tables Vol C Tables 4.2.6.8 and 6.1.1.4'
K K 0.2009 0.2494 'International Tables Vol C Tables 4.2.6.8 and 6.1.1.4'
Na Na 0.0362 0.0249 'International Tables Vol C Tables 4.2.6.8 and 6.1.1.4'

loop_
_geom_angle_atom_site_label_1
_geom_angle_atom_site_label_2
_geom_angle_atom_site_label_3
_geom_angle
_geom_angle_site_symmetry_1
_geom_angle_site_symmetry_3
O3 M1 O5 104.5(9) . .
O3 M1 O4 101.3(7) . .
O5 M1 O4 105.2(7) . .
O3 M1 O1 94.9(7) . .
O5 M1 O1 94.5(7) . .
O4 M1 O1 150.2(6) . .
O3 M1 O2 95.3(7) . .
O5 M1 O2 155.0(8) . .
O4 M1 O2 85.4(6) . .
O1 M1 O2 68.2(5) . .
O3 M1 O6 168.7(7) . .
O5 M1 O6 83.4(8) . .
O4 M1 O6 84.1(6) . .
O1 M1 O6 76.1(6) . .
O2 M1 O6 75.1(6) . .
O11 M2 O10 103.5(11) . .
O11 M2 O8 98.4(7) . .
O10 M2 O8 100.7(8) . .
O11 M2 O4 95.4(7) . .
O10 M2 O4 95.1(8) . .
O8 M2 O4 155.9(7) . .
O11 M2 O9 89.7(10) . .
O10 M2 O9 165.3(8) . .
O8 M2 O9 83.3(7) . .
O4 M2 O9 77.1(6) . .
O11 M2 O7 168.6(10) . .
O10 M2 O7 87.7(8) . .
O8 M2 O7 80.9(6) . .
O4 M2 O7 81.7(6) . .
O9 M2 O7 79.0(6) . .
O13 M3 O15 103.6(10) . .
O13 M3 O8 99.1(7) . .
O15 M3 O8 100.0(8) . .
O13 M3 O16 95.2(7) . .
O15 M3 O16 96.9(7) . .
O8 M3 O16 154.6(7) . .
O13 M3 O12 89.8(9) . .
O15 M3 O12 166.2(8) . .
O8 M3 O12 81.1(7) . .
O16 M3 O12 78.0(6) . .
O13 M3 O14 168.4(9) . .
O15 M3 O14 87.9(8) . .
O8 M3 O14 80.4(6) . .
O16 M3 O14 81.4(5) . .
O12 M3 O14 78.7(6) . .
O18 M4 O20 103.9(8) . .
O18 M4 O16 102.5(7) . .
O20 M4 O16 105.1(7) . .
O18 M4 O17 95.3(7) . .
O20 M4 O17 93.9(6) . .
O16 M4 O17 149.7(6) . .
O18 M4 O21 95.2(7) . .
O20 M4 O21 155.2(7) . .
O16 M4 O21 85.7(6) . .
O17 M4 O21 68.4(5) . .
O18 M4 O19 170.6(6) . .
O20 M4 O19 82.4(7) . .
O16 M4 O19 82.2(6) . .
O17 M4 O19 77.1(6) . .
O21 M4 O19 76.9(6) . .
O26 M5 O25 104.1(8) . .
O26 M5 O24 100.4(6) . .
O25 M5 O24 101.8(7) . .
O26 M5 O1 95.8(6) . .
O25 M5 O1 93.4(6) . .
O24 M5 O1 154.2(6) . .
O26 M5 O22 101.0(6) . .
O25 M5 O22 150.1(7) . .
O24 M5 O22 89.2(6) . .
O1 M5 O22 68.0(5) . .
O26 M5 O23 175.1(6) . .
O25 M5 O23 80.5(6) . .
O24 M5 O23 79.8(5) . .
O1 M5 O23 82.4(5) . .
O22 M5 O23 74.1(5) . .
O26 M5 K1 130.2(5) . .
O25 M5 K1 49.4(5) . .
O24 M5 K1 58.2(5) . .
O1 M5 K1 122.9(4) . .
O22 M5 K1 120.8(4) . .
O23 M5 K1 54.0(3) . .
O29 M6 O2 95.7(6) . .
O29 M6 O1 94.4(6) . .
O2 M6 O1 73.1(5) . .
O29 M6 O22 102.4(6) . .
O2 M6 O22 141.1(6) . .
O1 M6 O22 71.4(5) . .
O29 M6 O27 90.5(6) . .
O2 M6 O27 142.5(6) . .
O1 M6 O27 143.3(6) . .
O22 M6 O27 72.0(6) . .
O29 M6 O28 104.5(6) . .
O2 M6 O28 71.0(5) . .
O1 M6 O28 140.7(6) . .
O22 M6 O28 134.4(6) . .
O27 M6 O28 71.6(6) . .
O29 M6 O30 177.5(6) . .
O2 M6 O30 82.1(6) . .
O1 M6 O30 83.8(6) . .
O22 M6 O30 78.7(5) . .
O27 M6 O30 92.0(6) . .
O28 M6 O30 76.0(6) . .
O31 M7 O7 103.1(8) . .
O31 M7 O33 101.4(7) . .
O7 M7 O33 104.3(6) . .
O31 M7 O2 95.7(7) . .
O7 M7 O2 89.3(6) . .
O33 M7 O2 155.0(6) . .
O31 M7 O28 100.2(7) . .
O7 M7 O28 149.7(6) . .
O33 M7 O28 89.6(6) . .
O2 M7 O28 69.3(5) . .
O31 M7 O32 175.8(6) . .
O7 M7 O32 80.7(6) . .
O33 M7 O32 78.9(5) . .
O2 M7 O32 82.7(5) . .
O28 M7 O32 75.6(5) . .
O31 M7 K2 126.7(5) . .
O7 M7 K2 50.4(5) . .
O33 M7 K2 57.5(5) . .
O2 M7 K2 123.9(5) . .
O28 M7 K2 125.0(4) . .
O32 M7 K2 57.0(3) . .
O35 M8 O14 104.0(8) . .
O35 M8 O37 100.9(7) . .
O14 M8 O37 103.3(6) . .
O35 M8 O21 96.3(7) . .
O14 M8 O21 90.0(6) . .
O37 M8 O21 154.8(6) . .
O35 M8 O36 100.0(7) . .
O14 M8 O36 150.1(7) . .
O37 M8 O36 89.2(6) . .
O21 M8 O36 69.7(5) . .
O35 M8 O34 175.6(6) . .
O14 M8 O34 80.2(7) . .
O37 M8 O34 78.9(6) . .
O21 M8 O34 82.6(5) . .
O36 M8 O34 75.6(5) . .
O35 M8 K2 126.5(5) . .
O14 M8 K2 49.5(5) . .
O37 M8 K2 57.4(5) . .
O21 M8 K2 123.9(5) . .
O36 M8 K2 124.7(4) . .
O34 M8 K2 57.1(3) . .
O39 M9 O21 95.6(7) . .
O39 M9 O17 94.7(7) . .
O21 M9 O17 72.9(6) . .
O39 M9 O38 91.3(7) . .
O21 M9 O38 142.4(6) . .
O17 M9 O38 143.3(6) . .
O39 M9 O40 104.0(7) . .
O21 M9 O40 141.1(6) . .
O17 M9 O40 72.3(5) . .
O38 M9 O40 71.1(5) . .
O39 M9 O36 105.1(7) . .
O21 M9 O36 71.6(6) . .
O17 M9 O36 140.7(5) . .
O38 M9 O36 70.9(5) . .
O40 M9 O36 132.0(6) . .
O39 M9 O41 177.2(6) . .
O21 M9 O41 82.9(6) . .
O17 M9 O41 82.6(6) . .
O38 M9 O41 91.3(6) . .
O40 M9 O41 76.0(6) . .
O36 M9 O41 76.7(6) . .
O44 M10 O43 103.7(7) . .
O44 M10 O42 101.4(7) . .
O43 M10 O42 101.8(6) . .
O44 M10 O17 96.0(7) . .
O43 M10 O17 92.4(6) . .
O42 M10 O17 154.0(6) . .
O44 M10 O40 100.3(6) . .
O43 M10 O40 150.9(7) . .
O42 M10 O40 89.2(6) . .
O17 M10 O40 68.8(5) . .
O44 M10 O45 175.4(6) . .
O43 M10 O45 80.4(6) . .
O42 M10 O45 79.6(6) . .
O17 M10 O45 81.5(6) . .
O40 M10 O45 75.1(5) . .
O44 M10 K1 131.1(5) . 4_655
O43 M10 K1 49.1(5) . 4_655
O42 M10 K1 58.7(5) . 4_655
O17 M10 K1 120.9(5) . 4_655
O40 M10 K1 121.4(4) . 4_655
O45 M10 K1 53.3(3) . 4_655
O50 M11 O47 101.7(7) . .
O50 M11 O46 100.2(6) . .
O47 M11 O46 90.1(6) . .
O50 M11 O48 99.8(6) . .
O47 M11 O48 90.0(6) . .
O46 M11 O48 159.6(6) . .
O50 M11 O24 104.1(7) . .
O47 M11 O24 154.1(6) . .
O46 M11 O24 86.3(6) . .
O48 M11 O24 84.8(6) . .
O50 M11 O49 173.3(6) . .
O47 M11 O49 71.6(5) . .
O46 M11 O49 80.8(5) . .
O48 M11 O49 79.9(5) . .
O24 M11 O49 82.5(5) . .
O50 M11 K1 129.8(5) . .
O47 M11 K1 109.5(4) . .
O46 M11 K1 43.4(4) . .
O48 M11 K1 118.1(4) . .
O24 M11 K1 52.7(4) . .
O49 M11 K1 55.0(3) . .
O51 M12 O53 103.5(7) . .
O51 M12 O48 101.0(7) . .
O53 M12 O48 98.7(6) . .
O51 M12 O22 107.9(7) . .
O53 M12 O22 145.5(6) . .
O48 M12 O22 89.2(6) . .
O51 M12 O27 96.4(6) . .
O53 M12 O27 90.7(6) . .
O48 M12 O27 157.7(6) . .
O22 M12 O27 72.0(6) . .
O51 M12 O52 174.6(6) . .
O53 M12 O52 71.4(6) . .
O48 M12 O52 81.8(6) . .
O22 M12 O52 76.6(5) . .
O27 M12 O52 82.0(5) . .
O57 M13 O55 103.7(7) . .
O57 M13 O54 102.3(7) . .
O55 M13 O54 99.6(6) . .
O57 M13 O28 107.8(7) . .
O55 M13 O28 144.9(6) . .
O54 M13 O28 88.7(6) . .
O57 M13 O27 96.0(7) . .
O55 M13 O27 89.6(6) . .
O54 M13 O27 156.9(6) . .
O28 M13 O27 72.1(6) . .
O57 M13 O56 174.3(6) . .
O55 M13 O56 71.5(5) . .
O54 M13 O56 81.8(5) . .
O28 M13 O56 76.0(5) . .
O27 M13 O56 81.0(5) . .
O60 M14 O54 100.4(6) . .
O60 M14 O59 100.5(7) . .
O54 M14 O59 89.1(6) . .
O60 M14 O58 98.6(6) . .
O54 M14 O58 160.6(6) . .
O59 M14 O58 91.3(6) . .
O60 M14 O33 104.3(7) . .
O54 M14 O33 86.1(6) . .
O59 M14 O33 155.2(6) . .
O58 M14 O33 85.5(6) . .
O60 M14 O61 173.7(6) . .
O54 M14 O61 81.0(5) . .
O59 M14 O61 73.4(5) . .
O58 M14 O61 80.5(5) . .
O33 M14 O61 81.8(5) . .
O60 M14 K2 124.4(5) . .
O54 M14 K2 121.9(4) . .
O59 M14 K2 113.3(4) . .
O58 M14 K2 41.2(4) . .
O33 M14 K2 51.2(4) . .
O61 M14 K2 58.5(3) . .
O65 M15 O62 99.4(7) . .
O65 M15 O63 100.8(7) . .
O62 M15 O63 89.0(6) . .
O65 M15 O58 99.6(6) . .
O62 M15 O58 160.6(6) . .
O63 M15 O58 91.3(5) . .
O65 M15 O37 104.3(7) . .
O62 M15 O37 85.9(6) . .
O63 M15 O37 154.8(6) . .
O58 M15 O37 85.7(6) . .
O65 M15 O64 173.2(6) . .
O62 M15 O64 81.3(6) . .
O63 M15 O64 72.4(5) . .
O58 M15 O64 80.4(5) . .
O37 M15 O64 82.5(5) . .
O65 M15 K2 125.2(5) . .
O62 M15 K2 121.7(4) . .
O63 M15 K2 113.4(4) . .
O58 M15 K2 41.5(4) . .
O37 M15 K2 51.0(4) . .
O64 M15 K2 58.9(3) . .
O68 M16 O62 100.9(7) . .
O68 M16 O66 103.5(7) . .
O62 M16 O66 99.8(6) . .
O68 M16 O36 108.1(7) . .
O62 M16 O36 88.8(6) . .
O66 M16 O36 145.0(7) . .
O68 M16 O38 96.8(7) . .
O62 M16 O38 157.1(6) . .
O66 M16 O38 90.1(6) . .
O36 M16 O38 71.8(5) . .
O68 M16 O67 173.9(6) . .
O62 M16 O67 82.6(6) . .
O66 M16 O67 70.9(6) . .
O36 M16 O67 76.8(6) . .
O38 M16 O67 81.2(5) . .
O72 M17 O69 100.8(7) . .
O72 M17 O70 104.0(7) . .
O69 M17 O70 98.5(6) . .
O72 M17 O40 108.3(7) . .
O69 M17 O40 89.9(5) . .
O70 M17 O40 144.4(6) . .
O72 M17 O38 96.8(7) . .
O69 M17 O38 157.3(6) . .
O70 M17 O38 91.0(6) . .
O40 M17 O38 70.9(5) . .
O72 M17 O71 173.6(6) . .
O69 M17 O71 82.2(5) . .
O70 M17 O71 69.9(6) . .
O40 M17 O71 77.2(5) . .
O38 M17 O71 81.8(5) . .
O74 M18 O46 99.7(6) . 4_655
O74 M18 O73 100.2(6) . .
O46 M18 O73 91.5(6) 4_655 .
O74 M18 O69 100.1(7) . .
O46 M18 O69 159.6(6) 4_655 .
O73 M18 O69 89.6(5) . .
O74 M18 O42 105.1(7) . .
O46 M18 O42 84.9(6) 4_655 .
O73 M18 O42 154.7(6) . .
O69 M18 O42 85.5(5) . .
O74 M18 O75 172.5(6) . .
O46 M18 O75 80.1(5) 4_655 .
O73 M18 O75 72.3(5) . .
O69 M18 O75 80.9(5) . .
O42 M18 O75 82.4(5) . .
O74 M18 K1 129.7(5) . 4_655
O46 M18 K1 42.4(4) 4_655 4_655
O73 M18 K1 110.1(4) . 4_655
O69 M18 K1 118.7(4) . 4_655
O42 M18 K1 52.5(4) . 4_655
O75 M18 K1 54.5(3) . 4_655
O79 M19 O47 103.1(7) . .
O79 M19 O77 100.8(6) . .
O47 M19 O77 98.7(6) . .
O79 M19 O78 107.8(7) . .
O47 M19 O78 146.1(6) . .
O77 M19 O78 88.9(6) . .
O79 M19 O76 96.8(6) . .
O47 M19 O76 91.7(6) . .
O77 M19 O76 156.9(6) . .
O78 M19 O76 71.5(5) . .
O79 M19 O49 174.1(6) . .
O47 M19 O49 71.1(5) . .
O77 M19 O49 81.7(5) . .
O78 M19 O49 77.5(5) . .
O76 M19 O49 82.3(5) . .
O82 M20 O77 101.0(7) . .
O82 M20 O80 98.5(7) . .
O77 M20 O80 160.0(6) . .
O82 M20 O53 100.2(8) . .
O77 M20 O53 90.0(6) . .
O80 M20 O53 91.2(7) . .
O82 M20 O81 103.9(7) . .
O77 M20 O81 85.4(6) . .
O80 M20 O81 85.4(7) . .
O53 M20 O81 155.8(6) . .
O82 M20 O52 171.9(7) . .
O77 M20 O52 81.3(5) . .
O80 M20 O52 80.1(5) . .
O53 M20 O52 71.9(6) . .
O81 M20 O52 83.9(5) . .
O82 M20 K4 126.3(6) . .
O77 M20 K4 121.3(4) . .
O80 M20 K4 40.3(5) . .
O53 M20 K4 110.4(4) . .
O81 M20 K4 53.9(4) . .
O52 M20 K4 57.0(4) . .
O85 M21 O83 99.8(6) . .
O85 M21 O55 100.7(7) . .
O83 M21 O55 89.5(6) . .
O85 M21 O80 98.4(7) . .
O83 M21 O80 161.2(6) . .
O55 M21 O80 91.9(6) . .
O85 M21 O84 104.4(8) . .
O83 M21 O84 85.7(6) . .
O55 M21 O84 154.8(6) . .
O80 M21 O84 85.1(7) . .
O85 M21 O56 173.5(7) . .
O83 M21 O56 81.4(5) . .
O55 M21 O56 72.8(5) . .
O80 M21 O56 81.1(5) . .
O84 M21 O56 82.0(6) . .
O85 M21 K4 126.4(6) . .
O83 M21 K4 121.7(4) . .
O55 M21 K4 111.1(4) . .
O80 M21 K4 41.0(5) . .
O84 M21 K4 52.8(5) . .
O56 M21 K4 56.9(4) . .
O87 M22 O83 100.9(7) . .
O87 M22 O59 104.1(7) . .
O83 M22 O59 99.7(6) . .
O87 M22 O86 96.5(7) . .
O83 M22 O86 157.2(6) . .
O59 M22 O86 90.0(6) . .
O87 M22 O88 108.3(7) . .
O83 M22 O88 88.0(6) . .
O59 M22 O88 144.6(6) . .
O86 M22 O88 72.6(6) . .
O90 M23 O91 101.1(7) . .
O90 M23 O63 103.8(7) . .
O91 M23 O63 99.4(6) . .
O90 M23 O89 107.9(6) . .
O91 M23 O89 89.5(6) . .
O63 M23 O89 144.8(6) . .
O90 M23 O86 95.9(6) . .
O91 M23 O86 157.7(6) . .
O63 M23 O86 90.2(6) . .
O89 M23 O86 71.6(6) . .
O90 M23 O64 174.6(6) . .
O91 M23 O64 82.3(5) . .
O63 M23 O64 71.4(5) . .
O89 M23 O64 76.2(5) . .
O86 M23 O64 81.9(5) . .
O93 M24 O91 100.4(6) . .
O93 M24 O66 101.1(7) . .
O91 M24 O66 89.0(6) . .
O93 M24 O94 103.4(7) . .
O91 M24 O94 87.0(6) . .
O66 M24 O94 155.5(6) . .
O93 M24 O92 98.8(7) . .
O91 M24 O92 160.2(6) . .
O66 M24 O92 92.0(6) . .
O94 M24 O92 83.9(7) . .
O93 M24 O67 173.6(7) . .
O91 M24 O67 81.8(5) . .
O66 M24 O67 72.9(6) . .
O94 M24 O67 82.7(5) . .
O92 M24 O67 79.6(6) . .
O93 M24 K3 125.2(6) . .
O91 M24 K3 122.4(4) . .
O66 M24 K3 111.2(4) . .
O94 M24 K3 52.6(4) . .
O92 M24 K3 39.6(5) . .
O67 M24 K3 56.9(4) . .
O97 M25 O95 101.2(6) . .
O97 M25 O70 101.2(7) . .
O95 M25 O70 90.6(6) . .
O97 M25 O96 103.1(7) . .
O95 M25 O96 86.3(6) . .
O70 M25 O96 155.7(6) . .
O97 M25 O92 97.5(7) . .
O95 M25 O92 160.7(6) . .
O70 M25 O92 90.5(6) . .
O96 M25 O92 84.8(7) . .
O97 M25 O71 172.9(7) . .
O95 M25 O71 82.5(5) . .
O70 M25 O71 72.5(6) . .
O96 M25 O71 83.2(6) . .
O92 M25 O71 79.5(5) . .
O97 M25 K3 123.9(6) . .
O95 M25 K3 122.7(4) . .
O70 M25 K3 110.6(4) . .
O96 M25 K3 53.0(4) . .
O92 M25 K3 39.9(5) . .
O71 M25 K3 57.2(4) . .
O99 M26 O95 101.4(7) . .
O99 M26 O73 103.2(7) . .
O95 M26 O73 98.1(6) . .
O99 M26 O98 108.6(7) . .
O95 M26 O98 89.3(6) . .
O73 M26 O98 145.2(6) . .
O99 M26 O76 96.7(6) . 4_655
O95 M26 O76 156.9(6) . 4_655
O73 M26 O76 91.4(5) . 4_655
O98 M26 O76 71.4(6) . 4_655
O99 M26 O75 173.9(6) . .
O95 M26 O75 81.9(5) . .
O73 M26 O75 71.1(5) . .
O98 M26 O75 76.4(5) . .
O76 M26 O75 81.4(5) 4_655 .
O102 M27 O101 95.3(6) . .
O102 M27 O103 94.3(6) . .
O101 M27 O103 72.5(6) . .
O102 M27 O76 91.5(6) . .
O101 M27 O76 142.9(6) . .
O103 M27 O76 143.2(6) . .
O102 M27 O98 104.6(6) . 3_545
O101 M27 O98 71.3(6) . 3_545
O103 M27 O98 140.3(6) . 3_545
O76 M27 O98 71.8(5) . 3_545
O102 M27 O78 103.3(6) . .
O101 M27 O78 140.8(6) . .
O103 M27 O78 71.9(6) . .
O76 M27 O78 71.4(5) . .
O98 M27 O78 133.8(5) 3_545 .
O102 M27 O100 175.8(6) . .
O101 M27 O100 80.5(6) . .
O103 M27 O100 83.7(6) . .
O76 M27 O100 92.3(5) . .
O98 M27 O100 75.0(6) 3_545 .
O78 M27 O100 79.6(6) . .
O105 M28 O106 105.5(8) . .
O105 M28 O81 100.6(8) . .
O106 M28 O81 103.4(8) . .
O105 M28 O103 97.4(7) . .
O106 M28 O103 90.3(7) . .
O81 M28 O103 153.4(6) . .
O105 M28 O78 98.2(7) . .
O106 M28 O78 150.6(7) . .
O81 M28 O78 88.9(6) . .
O103 M28 O78 69.3(6) . .
O105 M28 O104 173.3(7) . .
O106 M28 O104 80.9(7) . .
O81 M28 O104 79.3(6) . .
O103 M28 O104 80.5(6) . .
O78 M28 O104 75.2(5) . .
O105 M28 K4 130.5(6) . .
O106 M28 K4 50.3(6) . .
O81 M28 K4 58.0(5) . .
O103 M28 K4 121.1(4) . .
O78 M28 K4 122.6(4) . .
O104 M28 K4 55.1(4) . .
O109 M29 O110 103.8(8) . .
O109 M29 O84 101.4(8) . .
O110 M29 O84 103.2(9) . .
O109 M29 O107 95.9(8) . .
O110 M29 O107 90.4(8) . .
O84 M29 O107 154.6(6) . .
O109 M29 O88 99.3(7) . .
O110 M29 O88 150.8(7) . .
O84 M29 O88 89.1(6) . .
O107 M29 O88 69.6(6) . .
O109 M29 O108 174.7(7) . .
O110 M29 O108 80.7(7) . .
O84 M29 O108 79.9(6) . .
O107 M29 O108 81.3(6) . .
O88 M29 O108 75.6(5) . .
O109 M29 K4 128.7(6) . .
O110 M29 K4 50.6(7) . .
O84 M29 K4 57.0(5) . .
O107 M29 K4 123.2(5) . .
O88 M29 K4 123.3(5) . .
O108 M29 K4 56.3(4) . .
O112 M30 O113 94.8(7) . .
O112 M30 O107 95.2(6) . .
O113 M30 O107 73.1(6) . .
O112 M30 O89 105.1(6) . .
O113 M30 O89 71.4(6) . .
O107 M30 O89 140.2(6) . .
O112 M30 O86 91.6(6) . .
O113 M30 O86 142.7(6) . .
O107 M30 O86 142.8(6) . .
O89 M30 O86 71.4(5) . .
O112 M30 O88 105.1(7) . .
O113 M30 O88 139.9(6) . .
O107 M30 O88 70.7(6) . .
O89 M30 O88 132.7(6) . .
O86 M30 O88 72.2(6) . .
O112 M30 O111 177.2(6) . .
O113 M30 O111 83.4(6) . .
O107 M30 O111 82.2(6) . .
O89 M30 O111 76.4(5) . .
O86 M30 O111 91.1(6) . .
O88 M30 O111 75.2(6) . .
O115 M31 O116 102.6(8) . .
O115 M31 O94 102.1(7) . .
O116 M31 O94 103.7(8) . .
O115 M31 O113 95.0(7) . .
O116 M31 O113 89.9(8) . .
O94 M31 O113 155.1(6) . .
O115 M31 O89 99.2(7) . .
O116 M31 O89 151.0(7) . .
O94 M31 O89 90.1(6) . .
O113 M31 O89 69.2(6) . .
O115 M31 O114 175.4(7) . .
O116 M31 O114 80.8(7) . .
O94 M31 O114 80.0(6) . .
O113 M31 O114 81.7(6) . .
O89 M31 O114 76.6(5) . .
O115 M31 K3 129.0(6) . .
O116 M31 K3 51.5(7) . .
O94 M31 K3 57.0(5) . .
O113 M31 K3 123.2(5) . .
O89 M31 K3 123.9(4) . .
O114 M31 K3 55.6(4) . .
O117 M32 O118 104.7(8) . .
O117 M32 O96 100.8(7) . .
O118 M32 O96 103.2(8) . .
O117 M32 O101 96.4(7) . 4_655
O118 M32 O101 90.3(7) . 4_655
O96 M32 O101 154.4(6) . 4_655
O117 M32 O98 97.4(6) . .
O118 M32 O98 151.2(7) . .
O96 M32 O98 90.1(6) . .
O101 M32 O98 68.9(6) 4_655 .
O117 M32 O119 172.8(6) . .
O118 M32 O119 82.2(7) . .
O96 M32 O119 79.2(6) . .
O101 M32 O119 81.3(5) 4_655 .
O98 M32 O119 75.4(5) . .
O117 M32 K3 130.4(5) . .
O118 M32 K3 51.5(6) . .
O96 M32 K3 56.8(5) . .
O101 M32 K3 122.5(4) 4_655 .
O98 M32 K3 123.3(4) . .
O119 M32 K3 55.6(4) . .
O120 M33 O122 102.3(9) . .
O120 M33 O123 102.3(8) . .
O122 M33 O123 104.8(7) . .
O120 M33 O103 95.2(7) . .
O122 M33 O103 91.7(7) . .
O123 M33 O103 152.6(7) . .
O120 M33 O101 95.1(7) . .
O122 M33 O101 154.8(7) . .
O123 M33 O101 88.9(6) . .
O103 M33 O101 68.4(6) . .
O120 M33 O121 170.4(7) . .
O122 M33 O121 84.0(7) . .
O123 M33 O121 82.9(7) . .
O103 M33 O121 77.2(6) . .
O101 M33 O121 76.7(6) . .
M34B M34A O125 155.7(20) . .
M34B M34A O126 77.4(19) . .
O125 M34A O126 110.7(23) . .
M34B M34A O122 89.4(13) . .
O125 M34A O122 112.0(17) . .
O126 M34A O122 94.6(17) . .
M34B M34A O124 59.4(15) . .
O125 M34A O124 96.8(19) . .
O126 M34A O124 91.9(19) . .
O122 M34A O124 145.8(13) . .
M34B M34A O127 14.9(14) . .
O125 M34A O127 164.6(19) . .
O126 M34A O127 81.7(18) . .
O122 M34A O127 74.7(11) . .
O124 M34A O127 73.1(14) . .
M34B M34A O106 80.0(12) . .
O125 M34A O106 90.6(16) . .
O126 M34A O106 157.4(18) . .
O122 M34A O106 83.9(7) . .
O124 M34A O106 77.6(11) . .
O127 M34A O106 76.1(10) . .
M34A M34B O127 156.8(21) . .
M34A M34B O124 97.2(18) . .
O127 M34B O124 103.8(21) . .
M34A M34B O126 75.9(20) . .
O127 M34B O126 108.9(23) . .
O124 M34B O126 101.2(20) . .
M34A M34B O122 66.4(13) . .
O127 M34B O122 90.7(16) . .
O124 M34B O122 158.4(17) . .
O126 M34B O122 88.7(17) . .
M34A M34B O125 15.7(13) . .
O127 M34B O125 165.6(19) . .
O124 M34B O125 81.8(17) . .
O126 M34B O125 82.4(20) . .
O122 M34B O125 80.5(14) . .
M34A M34B O106 80.3(13) . .
O127 M34B O106 92.5(16) . .
O124 M34B O106 82.9(14) . .
O126 M34B O106 156.2(21) . .
O122 M34B O106 80.6(8) . .
O125 M34B O106 74.9(12) . .
O129 M35 O130 104.5(17) . .
O129 M35 O124 98.9(17) . .
O130 M35 O124 96.8(17) . .
O129 M35 O132 102.3(13) . .
O130 M35 O132 95.4(13) . .
O124 M35 O132 152.0(13) . .
O129 M35 O110 89.2(13) . .
O130 M35 O110 165.9(13) . .
O124 M35 O110 77.2(13) . .
O132 M35 O110 84.9(7) . .
O129 M35 O128 165.2(15) . .
O130 M35 O128 90.4(15) . .
O124 M35 O128 79.2(15) . .
O132 M35 O128 75.6(10) . .
O110 M35 O128 76.0(10) . .
O131 M36 O132 104.1(9) . .
O131 M36 O133 102.1(8) . .
O132 M36 O133 106.1(8) . .
O131 M36 O107 95.1(7) . .
O132 M36 O107 90.0(7) . .
O133 M36 O107 152.5(7) . .
O131 M36 O113 94.2(7) . .
O132 M36 O113 153.3(7) . .
O133 M36 O113 88.4(7) . .
O107 M36 O113 68.9(6) . .
O131 M36 O134 169.0(7) . .
O132 M36 O134 83.3(8) . .
O133 M36 O134 83.2(7) . .
O107 M36 O134 76.6(6) . .
O113 M36 O134 76.2(6) . .
O138 M37 O137 106.6(13) . .
O138 M37 O135 97.8(10) . .
O137 M37 O135 98.1(11) . .
O138 M37 O133 96.1(9) . .
O137 M37 O133 99.6(9) . .
O135 M37 O133 153.3(9) . .
O138 M37 O136 89.6(12) . .
O137 M37 O136 163.8(10) . .
O135 M37 O136 80.2(9) . .
O133 M37 O136 77.1(8) . .
O138 M37 O116 166.3(11) . .
O137 M37 O116 87.0(9) . .
O135 M37 O116 78.1(8) . .
O133 M37 O116 83.0(7) . .
O136 M37 O116 76.9(7) . .
O139 M38 O140 105.5(12) . .
O139 M38 O123 98.9(9) . 4_655
O140 M38 O123 96.7(9) . 4_655
O139 M38 O135 97.7(11) . .
O140 M38 O135 97.3(9) . .
O123 M38 O135 154.6(8) 4_655 .
O139 M38 O118 87.5(9) . .
O140 M38 O118 166.9(10) . .
O123 M38 O118 83.2(6) 4_655 .
O135 M38 O118 78.4(7) . .
O139 M38 O141 160.4(9) . .
O140 M38 O141 93.8(10) . .
O123 M38 O141 74.9(6) 4_655 .
O135 M38 O141 83.1(8) . .
O118 M38 O141 73.5(6) . .
O23 S1 O104 110.9(9) . .
O23 S1 O49 108.8(9) . .
O104 S1 O49 110.3(9) . .
O23 S1 O52 110.2(9) . .
O104 S1 O52 108.7(9) . .
O49 S1 O52 108.0(8) . .
O23 S1 K1 55.1(6) . .
O104 S1 K1 98.8(6) . .
O49 S1 K1 63.3(5) . .
O52 S1 K1 152.4(7) . .
O23 S1 K4 98.2(6) . .
O104 S1 K4 55.2(6) . .
O49 S1 K4 152.9(6) . .
O52 S1 K4 63.3(6) . .
K1 S1 K4 136.1(2) . .
O119 S2 O45 110.2(9) . .
O119 S2 O75 110.3(9) . .
O45 S2 O75 108.6(9) . .
O119 S2 O71 109.2(9) . .
O45 S2 O71 110.4(9) . .
O75 S2 O71 108.1(8) . .
O119 S2 K1 97.9(6) . 4_655
O45 S2 K1 54.5(6) . 4_655
O75 S2 K1 63.8(5) . 4_655
O71 S2 K1 152.7(7) . 4_655
O119 S2 K3 55.7(6) . .
O45 S2 K3 98.5(6) . .
O75 S2 K3 152.8(7) . .
O71 S2 K3 63.0(6) . .
K1 S2 K3 135.9(3) 4_655 .
O108 S3 O32 110.9(9) . .
O108 S3 O61 109.0(9) . .
O32 S3 O61 109.0(8) . .
O108 S3 O56 109.0(9) . .
O32 S3 O56 110.8(9) . .
O61 S3 O56 108.1(8) . .
O108 S3 K4 56.5(6) . .
O32 S3 K4 98.6(6) . .
O61 S3 K4 152.3(6) . .
O56 S3 K4 62.6(6) . .
O114 S4 O34 110.3(9) . .
O114 S4 O64 111.1(9) . .
O34 S4 O64 110.0(8) . .
O114 S4 O67 108.5(9) . .
O34 S4 O67 109.7(9) . .
O64 S4 O67 107.3(8) . .
O114 S4 K3 55.2(7) . .
O34 S4 K3 97.6(6) . .
O64 S4 K3 152.4(6) . .
O67 S4 K3 62.8(6) . .
M6 O1 M5 112.0(6) . .
M6 O1 M1 109.1(6) . .
M5 O1 M1 138.8(7) . .
M6 O2 M7 112.4(6) . .
M6 O2 M1 106.6(6) . .
M7 O2 M1 141.0(7) . .
M1 O4 M2 142.0(9) . .
M1 O6 K5 124.4(6) . 7_655
M7 O7 M2 149.1(8) . .
M7 O7 K2 102.4(6) . .
M2 O7 K2 108.1(6) . .
M3 O8 M2 140.9(8) . .
M3 O8 K2 105.5(6) . .
M2 O8 K2 105.7(6) . .
M8 O14 M3 147.9(8) . .
M8 O14 K2 103.7(6) . .
M3 O14 K2 108.1(5) . .
M4 O16 M3 140.2(9) . .
M9 O17 M10 111.4(6) . .
M9 O17 M4 108.8(6) . .
M10 O17 M4 139.8(7) . .
M4 O18 Na2 138.1(13) . .
M4 O20 Na1 127.3(10) . .
M9 O21 M8 112.6(7) . .
M9 O21 M4 106.7(6) . .
M8 O21 M4 140.7(7) . .
M6 O22 M12 108.4(6) . .
M6 O22 M5 108.4(6) . .
M12 O22 M5 141.6(7) . .
S1 O23 M5 131.1(9) . .
S1 O23 K1 101.2(7) . .
M5 O23 K1 83.9(4) . .
M5 O24 M11 154.3(8) . .
M5 O24 K1 91.5(5) . .
M11 O24 K1 97.0(5) . .
M5 O25 K1 103.6(6) . .
M5 O26 K5 143.1(8) . 7_655
M12 O27 M6 107.2(6) . .
M12 O27 M13 139.8(8) . .
M6 O27 M13 107.9(6) . .
M13 O28 M6 108.1(6) . .
M13 O28 M7 143.0(7) . .
M6 O28 M7 107.0(6) . .
M6 O29 K4 157.6(7) . .
S3 O32 M7 130.4(9) . .
S3 O32 K2 103.8(7) . .
M7 O32 K2 82.9(4) . .
M7 O33 M14 153.4(8) . .
M7 O33 K2 93.6(5) . .
M14 O33 K2 99.5(6) . .
S4 O34 M8 130.8(9) . .
S4 O34 K2 103.1(7) . .
M8 O34 K2 82.4(4) . .
M16 O36 M9 108.6(6) . .
M16 O36 M8 143.6(7) . .
M9 O36 M8 105.7(6) . .
M8 O37 M15 153.6(8) . .
M8 O37 K2 93.7(6) . .
M15 O37 K2 99.5(5) . .
M9 O38 M16 108.3(6) . .
M9 O38 M17 108.1(6) . .
M16 O38 M17 139.0(8) . .
M9 O39 K3 157.7(8) . .
M17 O40 M9 109.3(6) . .
M17 O40 M10 141.2(7) . .
M9 O40 M10 107.2(6) . .
M10 O42 M18 154.7(8) . .
M10 O42 K1 91.2(5) . 4_655
M18 O42 K1 97.5(5) . 4_655
M10 O43 K1 103.7(6) . 4_655
S2 O45 M10 130.7(9) . .
S2 O45 K1 101.6(7) . 4_655
M10 O45 K1 84.2(4) . 4_655
M18 O46 M11 139.4(8) 3_545 .
M18 O46 K1 110.6(6) 3_545 .
M11 O46 K1 108.6(6) . .
M19 O47 M11 128.8(7) . .
M12 O48 M11 157.6(8) . .
S1 O49 M11 128.6(8) . .
S1 O49 M19 125.7(8) . .
M11 O49 M19 88.4(4) . .
S1 O49 K1 91.9(6) . .
M11 O49 K1 87.0(4) . .
M19 O49 K1 133.3(5) . .
S1 O52 M20 127.5(8) . .
S1 O52 M12 125.7(8) . .
M20 O52 M12 89.6(4) . .
S1 O52 K4 92.5(6) . .
M20 O52 K4 86.2(4) . .
M12 O52 K4 132.7(5) . .
M12 O53 M20 126.9(8) . .
M13 O54 M14 156.3(8) . .
M13 O55 M21 127.2(7) . .
S3 O56 M21 129.2(8) . .
S3 O56 M13 124.9(8) . .
M21 O56 M13 88.3(4) . .
S3 O56 K4 93.5(7) . .
M21 O56 K4 85.9(4) . .
M13 O56 K4 132.9(5) . .
M15 O58 M14 135.5(7) . .
M15 O58 K2 111.2(5) . .
M14 O58 K2 111.6(5) . .
M22 O59 M14 127.3(7) . .
S3 O61 M14 128.6(8) . .
M16 O62 M15 155.9(9) . .
M23 O63 M15 126.9(8) . .
S4 O64 M15 128.3(8) . .
S4 O64 M23 125.9(8) . .
M15 O64 M23 89.2(4) . .
M16 O66 M24 127.0(8) . .
S4 O67 M24 128.6(9) . .
S4 O67 M16 124.6(8) . .
M24 O67 M16 89.1(5) . .
S4 O67 K3 92.9(7) . .
M24 O67 K3 86.5(5) . .
M16 O67 K3 133.4(6) . .
M16 O68 K5 144.2(8) . .
M17 O69 M18 156.2(8) . .
M17 O70 M25 128.0(8) . .
S2 O71 M25 127.7(8) . .
S2 O71 M17 125.3(8) . .
M25 O71 M17 89.4(5) . .
S2 O71 K3 92.8(7) . .
M25 O71 K3 86.5(4) . .
M17 O71 K3 132.8(5) . .
M17 O72 K5 140.9(8) . .
M26 O73 M18 128.5(7) . .
M18 O74 Na1 143.2(8) . 5_655
S2 O75 M18 128.5(9) . .
S2 O75 M26 126.0(8) . .
M18 O75 M26 87.9(4) . .
S2 O75 K1 91.4(6) . 4_655
M18 O75 K1 87.5(4) . 4_655
M26 O75 K1 133.8(5) . 4_655
M27 O76 M26 107.7(6) . 3_545
M27 O76 M19 107.5(6) . .
M26 O76 M19 141.7(7) 3_545 .
M19 O77 M20 156.5(8) . .
M19 O78 M27 108.7(6) . .
M19 O78 M28 141.9(7) . .
M27 O78 M28 106.6(6) . .
M20 O80 M21 136.0(9) . .
M20 O80 K4 112.2(7) . .
M21 O80 K4 110.9(7) . .
M28 O81 M20 154.7(9) . .
M28 O81 K4 93.1(6) . .
M20 O81 K4 96.2(5) . .
M22 O83 M21 156.6(8) . .
M29 O84 M21 154.0(9) . .
M29 O84 K4 93.8(6) . .
M21 O84 K4 97.1(6) . .
M22 O86 M23 139.8(7) . .
M22 O86 M30 107.7(6) . .
M23 O86 M30 108.1(6) . .
M22 O88 M30 107.0(7) . .
M22 O88 M29 143.1(8) . .
M30 O88 M29 107.5(7) . .
M23 O89 M30 108.3(6) . .
M23 O89 M31 142.1(8) . .
M30 O89 M31 107.0(6) . .
M23 O91 M24 155.2(9) . .
M24 O92 M25 134.6(9) . .
M24 O92 K3 112.6(7) . .
M25 O92 K3 111.7(7) . .
M31 O94 M24 152.5(8) . .
M31 O94 K3 93.8(6) . .
M24 O94 K3 97.4(6) . .
M26 O95 M25 155.4(9) . .
M32 O96 M25 153.6(8) . .
M32 O96 K3 94.7(6) . .
M25 O96 K3 96.8(6) . .
M26 O98 M27 108.5(6) . 4_655
M26 O98 M32 141.7(8) . .
M27 O98 M32 107.4(6) 4_655 .
M27 O101 M32 112.0(7) . 3_545
M27 O101 M33 106.7(7) . .
M32 O101 M33 141.0(7) 3_545 .
M27 O102 K1 158.2(7) . .
M27 O103 M28 111.9(7) . .
M27 O103 M33 108.0(7) . .
M28 O103 M33 139.9(8) . .
S1 O104 M28 131.1(9) . .
S1 O104 K4 101.5(8) . .
M28 O104 K4 84.2(5) . .
M28 O106 M34B 144.6(11) . .
M28 O106 M34A 143.7(10) . .
M34B O106 M34A 19.7(4) . .
M28 O106 K4 102.9(8) . .
M34B O106 K4 112.6(7) . .
M34A O106 K4 107.0(6) . .
M30 O107 M29 111.8(7) . .
M30 O107 M36 107.5(7) . .
M29 O107 M36 140.7(8) . .
S3 O108 M29 131.1(9) . .
S3 O108 K4 100.3(8) . .
M29 O108 K4 83.3(5) . .
M29 O110 M35 143.4(11) . .
M29 O110 K4 102.6(8) . .
M35 O110 K4 111.7(7) . .
M30 O112 K2 160.5(7) . .
M30 O113 M31 112.0(7) . .
M30 O113 M36 107.5(7) . .
M31 O113 M36 140.5(8) . .
S4 O114 M31 130.1(9) . .
S4 O114 K3 102.0(8) . .
M31 O114 K3 84.1(5) . .
M31 O116 M37 145.7(11) . .
M31 O116 K3 101.1(8) . .
M37 O116 K3 111.5(7) . .
M32 O118 M38 146.3(10) . .
M32 O118 K3 101.3(8) . .
M38 O118 K3 108.9(6) . .
S2 O119 M32 130.0(9) . .
S2 O119 K3 101.5(8) . .
M32 O119 K3 83.7(5) . .
M33 O122 M34A 133.5(11) . .
M33 O122 M34B 153.8(11) . .
M34A O122 M34B 24.2(5) . .
M33 O123 M38 141.2(10) . 3_545
M34B O124 M35 143.4(23) . .
M34B O124 M34A 23.4(7) . .
M35 O124 M34A 143.0(21) . .
M34A O125 M34B 8.6(7) . .
M34A O126 M34B 26.6(9) . .
M34B O127 M34A 8.3(8) . .
M36 O132 M35 135.4(10) . .
M36 O133 M37 140.1(10) . .
M37 O135 M38 141.0(11) . .
O183 K1 O102 69.7(8) . .
O183 K1 O46 152.0(8) . .
O102 K1 O46 82.3(4) . .
O183 K1 O43 98.7(8) . 3_545
O102 K1 O43 140.3(5) . 3_545
O46 K1 O43 104.3(5) . 3_545
O183 K1 O25 93.8(8) . .
O102 K1 O25 137.9(5) . .
O46 K1 O25 106.1(4) . .
O43 K1 O25 78.8(4) 3_545 .
O183 K1 O45 87.2(8) . 3_545
O102 K1 O45 83.8(4) . 3_545
O46 K1 O45 92.0(4) . 3_545
O43 K1 O45 57.2(4) 3_545 3_545
O25 K1 O45 135.4(4) . 3_545
O183 K1 O23 81.5(8) . .
O102 K1 O23 82.3(4) . .
O46 K1 O23 93.1(4) . .
O43 K1 O23 135.0(4) 3_545 .
O25 K1 O23 56.5(4) . .
O45 K1 O23 164.4(5) 3_545 .
O183 K1 O24 135.0(8) . .
O102 K1 O24 110.2(4) . .
O46 K1 O24 53.2(4) . .
O43 K1 O24 104.5(4) 3_545 .
O25 K1 O24 54.9(4) . .
O45 K1 O24 137.8(4) 3_545 .
O23 K1 O24 54.9(4) . .
O183 K1 O42 140.8(8) . 3_545
O102 K1 O42 110.7(4) . 3_545
O46 K1 O42 51.7(4) . 3_545
O43 K1 O42 54.7(4) 3_545 3_545
O25 K1 O42 106.2(4) . 3_545
O45 K1 O42 55.0(4) 3_545 3_545
O23 K1 O42 137.6(4) . 3_545
O24 K1 O42 83.1(4) . 3_545
O183 K1 O49 104.1(8) . .
O102 K1 O49 55.9(4) . .
O46 K1 O49 55.7(4) . .
O43 K1 O49 156.6(5) 3_545 .
O25 K1 O49 94.3(4) . .
O45 K1 O49 128.6(4) 3_545 .
O23 K1 O49 45.8(4) . .
O24 K1 O49 54.8(4) . .
O42 K1 O49 107.4(4) 3_545 .
O183 K1 O75 107.7(8) . 3_545
O102 K1 O75 56.6(4) . 3_545
O46 K1 O75 55.1(4) . 3_545
O43 K1 O75 94.7(4) 3_545 3_545
O25 K1 O75 158.3(5) . 3_545
O45 K1 O75 45.9(4) 3_545 3_545
O23 K1 O75 128.4(4) . 3_545
O24 K1 O75 108.2(4) . 3_545
O42 K1 O75 54.7(4) 3_545 3_545
O49 K1 O75 83.5(4) . 3_545
O183 K1 S2 90.2(8) . 3_545
O102 K1 S2 62.8(3) . 3_545
O46 K1 S2 78.4(3) . 3_545
O43 K1 S2 80.0(3) 3_545 3_545
O25 K1 S2 158.7(4) . 3_545
O45 K1 S2 23.9(3) 3_545 3_545
O23 K1 S2 144.8(4) . 3_545
O24 K1 S2 131.3(3) . 3_545
O42 K1 S2 59.7(3) 3_545 3_545
O49 K1 S2 104.9(3) . 3_545
O75 K1 S2 24.8(3) 3_545 3_545
O58 K2 O14 106.6(5) . .
O58 K2 O181 132.7(7) . .
O14 K2 O181 83.9(7) . .
O58 K2 O169 130.9(7) . .
O14 K2 O169 121.0(7) . .
O181 K2 O169 49.8(8) . .
O58 K2 O7 106.6(5) . .
O14 K2 O7 94.8(5) . .
O181 K2 O7 118.6(7) . .
O169 K2 O7 81.9(7) . .
O58 K2 O112 75.9(4) . .
O14 K2 O112 132.1(5) . .
O181 K2 O112 64.4(7) . .
O169 K2 O112 64.2(6) . .
O7 K2 O112 131.3(5) . .
O58 K2 O37 53.1(4) . .
O14 K2 O37 54.4(4) . .
O181 K2 O37 112.0(7) . .
O169 K2 O37 160.7(7) . .
O7 K2 O37 116.2(5) . .
O112 K2 O37 104.0(4) . .
O58 K2 O34 88.6(4) . .
O14 K2 O34 53.6(4) . .
O181 K2 O34 60.4(7) . .
O169 K2 O34 109.5(7) . .
O7 K2 O34 148.1(5) . .
O112 K2 O34 79.1(4) . .
O37 K2 O34 51.7(4) . .
O58 K2 O33 52.8(4) . .
O14 K2 O33 116.3(5) . .
O181 K2 O33 158.0(7) . .
O169 K2 O33 109.0(7) . .
O7 K2 O33 54.7(4) . .
O112 K2 O33 103.1(4) . .
O37 K2 O33 88.0(4) . .
O34 K2 O33 137.9(5) . .
O58 K2 O32 88.2(4) . .
O14 K2 O32 148.0(5) . .
O181 K2 O32 107.0(7) . .
O169 K2 O32 57.8(6) . .
O7 K2 O32 53.4(4) . .
O112 K2 O32 78.5(4) . .
O37 K2 O32 137.6(5) . .
O34 K2 O32 157.4(5) . .
O33 K2 O32 51.3(4) . .
O58 K2 O8 135.2(5) . .
O14 K2 O8 50.8(4) . .
O181 K2 O8 87.6(7) . .
O169 K2 O8 87.9(7) . .
O7 K2 O8 50.3(4) . .
O112 K2 O8 148.9(5) . .
O37 K2 O8 98.7(4) . .
O34 K2 O8 99.3(4) . .
O33 K2 O8 98.6(5) . .
O32 K2 O8 98.7(4) . .
O58 K2 M8 82.1(3) . .
O14 K2 M8 26.8(3) . .
O181 K2 M8 92.6(6) . .
O169 K2 M8 140.2(6) . .
O7 K2 M8 112.6(4) . .
O112 K2 M8 115.9(3) . .
O37 K2 M8 29.0(3) . .
O34 K2 M8 40.6(3) . .
O33 K2 M8 109.3(3) . .
O32 K2 M8 159.7(4) . .
O8 K2 M8 76.4(3) . .
O92 K3 O39 80.5(6) . .
O92 K3 O116 106.5(6) . .
O39 K3 O116 134.7(6) . .
O92 K3 O118 106.0(6) . .
O39 K3 O118 134.3(5) . .
O116 K3 O118 87.9(6) . .
O92 K3 O154 135.4(7) . .
O39 K3 O154 64.1(6) . .
O116 K3 O154 117.6(7) . .
O118 K3 O154 83.1(6) . .
O92 K3 O114 90.8(5) . .
O39 K3 O114 81.7(5) . .
O116 K3 O114 53.9(5) . .
O118 K3 O114 141.6(6) . .
O154 K3 O114 109.0(6) . .
O92 K3 O119 90.9(5) . .
O39 K3 O119 80.3(5) . .
O116 K3 O119 142.3(6) . .
O118 K3 O119 54.9(5) . .
O154 K3 O119 58.4(6) . .
O114 K3 O119 161.4(6) . .
O92 K3 O145 133.7(7) . .
O39 K3 O145 63.3(5) . .
O116 K3 O145 83.0(6) . .
O118 K3 O145 119.7(6) . .
O154 K3 O145 51.2(6) . .
O114 K3 O145 57.9(5) . .
O119 K3 O145 109.0(5) . .
O92 K3 O94 53.0(5) . .
O39 K3 O94 108.2(5) . .
O116 K3 O94 54.7(5) . .
O118 K3 O94 111.4(5) . .
O154 K3 O94 161.9(6) . .
O114 K3 O94 52.9(4) . .
O119 K3 O94 138.8(5) . .
O145 K3 O94 110.7(5) . .
O92 K3 O96 54.0(5) . .
O39 K3 O96 107.5(5) . .
O116 K3 O96 112.6(5) . .
O118 K3 O96 53.6(5) . .
O154 K3 O96 110.3(6) . .
O114 K3 O96 139.6(5) . .
O119 K3 O96 52.2(4) . .
O145 K3 O96 161.1(6) . .
O94 K3 O96 87.5(5) . .
O92 K3 O67 54.1(5) . .
O39 K3 O67 55.9(4) . .
O116 K3 O67 91.4(5) . .
O118 K3 O67 158.9(5) . .
O154 K3 O67 115.6(6) . .
O114 K3 O67 44.5(4) . .
O119 K3 O67 125.2(6) . .
O145 K3 O67 81.1(5) . .
O94 K3 O67 52.7(4) . .
O96 K3 O67 107.9(5) . .
O92 K3 O71 54.1(5) . .
O39 K3 O71 54.9(4) . .
O116 K3 O71 159.6(5) . .
O118 K3 O71 91.8(5) . .
O154 K3 O71 82.6(6) . .
O114 K3 O71 125.3(6) . .
O119 K3 O71 44.4(4) . .
O145 K3 O71 114.5(6) . .
O94 K3 O71 106.9(5) . .
O96 K3 O71 52.8(4) . .
O67 K3 O71 81.7(5) . .
O80 K4 O29 81.3(5) . .
O80 K4 O110 106.2(5) . .
O29 K4 O110 134.7(5) . .
O80 K4 O106 104.8(5) . .
O29 K4 O106 134.9(5) . .
O110 K4 O106 87.3(5) . .
O80 K4 O174 135.9(7) . .
O29 K4 O174 64.1(6) . .
O110 K4 O174 117.4(7) . .
O106 K4 O174 84.0(7) . .
O80 K4 O104 90.2(5) . .
O29 K4 O104 81.1(5) . .
O110 K4 O104 141.6(6) . .
O106 K4 O104 54.6(5) . .
O174 K4 O104 59.5(6) . .
O80 K4 O108 91.5(5) . .
O29 K4 O108 82.1(5) . .
O110 K4 O108 53.7(5) . .
O106 K4 O108 140.8(6) . .
O174 K4 O108 108.7(7) . .
O104 K4 O108 162.6(6) . .
O80 K4 O84 53.4(4) . .
O29 K4 O84 108.5(5) . .
O110 K4 O84 54.3(5) . .
O106 K4 O84 110.5(5) . .
O174 K4 O84 161.4(7) . .
O104 K4 O84 138.4(5) . .
O108 K4 O84 52.7(4) . .
O80 K4 O81 52.7(4) . .
O29 K4 O81 107.9(5) . .
O110 K4 O81 111.8(5) . .
O106 K4 O81 53.8(4) . .
O174 K4 O81 111.6(7) . .
O104 K4 O81 52.4(4) . .
O108 K4 O81 138.7(5) . .
O84 K4 O81 86.7(4) . .
O80 K4 O56 55.3(4) . .
O29 K4 O56 56.0(4) . .
O110 K4 O56 91.1(4) . .
O106 K4 O56 158.7(5) . .
O174 K4 O56 115.3(7) . .
O104 K4 O56 126.0(5) . .
O108 K4 O56 44.3(4) . .
O84 K4 O56 53.0(4) . .
O81 K4 O56 107.8(4) . .
O80 K4 O52 54.1(4) . .
O29 K4 O52 55.0(4) . .
O110 K4 O52 159.4(5) . .
O106 K4 O52 92.0(5) . .
O174 K4 O52 83.0(6) . .
O104 K4 O52 44.7(4) . .
O108 K4 O52 125.6(5) . .
O84 K4 O52 107.3(5) . .
O81 K4 O52 53.2(4) . .
O56 K4 O52 82.1(4) . .
O80 K4 S3 78.0(4) . .
O29 K4 S3 61.7(3) . .
O110 K4 S3 76.1(4) . .
O106 K4 S3 163.2(5) . .
O174 K4 S3 105.7(6) . .
O104 K4 S3 142.1(5) . .
O108 K4 S3 23.2(3) . .
O84 K4 S3 57.5(3) . .
O81 K4 S3 130.5(4) . .
O56 K4 S3 23.9(3) . .
O52 K4 S3 102.6(4) . .
O173 K5 O170 116.1(11) . .
O173 K5 O26 78.4(8) . 8
O170 K5 O26 146.2(8) . 8
O173 K5 O68 135.1(8) . .
O170 K5 O68 74.0(8) . .
O26 K5 O68 74.9(5) 8 .
O173 K5 O6 88.1(8) . 8
O170 K5 O6 132.9(9) . 8
O26 K5 O6 74.4(5) 8 8
O68 K5 O6 117.7(6) . 8
O173 K5 O208 73.4(13) . .
O170 K5 O208 76.1(13) . .
O26 K5 O208 137.3(12) 8 .
O68 K5 O208 146.1(12) . .
O6 K5 O208 73.4(12) 8 .
O173 K5 O201 161.6(14) . .
O170 K5 O201 76.7(14) . .
O26 K5 O201 98.1(12) 8 .
O68 K5 O201 59.1(12) . .
O6 K5 O201 73.6(12) 8 .
O208 K5 O201 98.8(16) . .
O173 K5 O72 74.1(8) . .
O170 K5 O72 77.4(8) . .
O26 K5 O72 78.0(5) 8 .
O68 K5 O72 65.5(5) . .
O6 K5 O72 149.7(6) 8 .
O208 K5 O72 122.3(12) . .
O201 K5 O72 123.2(12) . .
O199 Na1 O192 68.6(15) . .
O199 Na1 O20 135.6(14) . .
O192 Na1 O20 92.7(11) . .
O199 Na1 O148 78.8(13) . .
O192 Na1 O148 147.4(13) . .
O20 Na1 O148 112.2(9) . .
O199 Na1 O74 88.5(13) . 5_655
O192 Na1 O74 78.2(11) . 5_655
O20 Na1 O74 128.1(9) . 5_655
O148 Na1 O74 100.4(8) . 5_655
O199 Na1 O207 75.7(16) . 5_655
O192 Na1 O207 92.8(15) . 5_655
O20 Na1 O207 65.0(12) . 5_655
O148 Na1 O207 79.9(13) . 5_655
O74 Na1 O207 163.9(14) 5_655 5_655
O221 Na2 O179 79.9(25) . .
O221 Na2 O223 91.2(27) . .
O179 Na2 O223 157.6(27) . .
O221 Na2 O18 92.7(25) . .
O179 Na2 O18 83.4(17) . .
O223 Na2 O18 76.6(18) . .
O221 Na2 O154 161.0(29) . .
O179 Na2 O154 90.0(18) . .
O223 Na2 O154 92.2(20) . .
O18 Na2 O154 69.9(13) . .
Na2 O154 K3 153.5(14) . .

loop_
_geom_bond_atom_site_label_1
_geom_bond_atom_site_label_2
_geom_bond_distance
_geom_bond_site_symmetry_2
M1 O3 1.71(2) .
M1 O5 1.72(2) .
M1 O4 1.877(14) .
M1 O1 2.076(13) .
M1 O2 2.155(13) .
M1 O6 2.44(2) .
M2 O11 1.69(2) .
M2 O10 1.71(2) .
M2 O8 1.897(15) .
M2 O4 1.963(14) .
M2 O9 2.23(2) .
M2 O7 2.235(15) .
M3 O13 1.70(2) .
M3 O15 1.71(2) .
M3 O8 1.895(15) .
M3 O16 1.997(14) .
M3 O12 2.25(2) .
M3 O14 2.275(14) .
M4 O18 1.70(2) .
M4 O20 1.70(2) .
M4 O16 1.856(15) .
M4 O17 2.073(13) .
M4 O21 2.149(15) .
M4 O19 2.38(2) .
M5 O26 1.71(2) .
M5 O25 1.721(14) .
M5 O24 1.859(13) .
M5 O1 2.051(14) .
M5 O22 2.133(14) .
M5 O23 2.49(2) .
M5 K1 3.685(6) .
M6 O29 1.691(14) .
M6 O2 1.987(13) .
M6 O1 2.000(14) .
M6 O22 2.008(13) .
M6 O27 2.031(14) .
M6 O28 2.044(14) .
M6 O30 2.34(2) .
M7 O31 1.70(2) .
M7 O7 1.766(15) .
M7 O33 1.83(2) .
M7 O2 2.019(13) .
M7 O28 2.097(14) .
M7 O32 2.452(15) .
M7 K2 3.777(8) .
M8 O35 1.69(2) .
M8 O14 1.744(14) .
M8 O37 1.822(14) .
M8 O21 2.015(14) .
M8 O36 2.123(13) .
M8 O34 2.46(2) .
M8 K2 3.753(8) .
M9 O39 1.69(2) .
M9 O21 1.987(14) .
M9 O17 2.009(13) .
M9 O38 2.014(14) .
M9 O40 2.021(14) .
M9 O36 2.055(14) .
M9 O41 2.34(2) .
M10 O44 1.70(2) .
M10 O43 1.728(15) .
M10 O42 1.844(14) .
M10 O17 2.057(13) .
M10 O40 2.153(13) .
M10 O45 2.50(2) .
M10 K1 3.682(6) 4_655
M11 O50 1.686(15) .
M11 O47 1.937(14) .
M11 O46 1.937(14) .
M11 O48 1.947(13) .
M11 O24 1.987(14) .
M11 O49 2.412(14) .
M11 K1 3.909(6) .
M12 O51 1.66(2) .
M12 O53 1.85(2) .
M12 O48 1.846(13) .
M12 O22 2.016(13) .
M12 O27 2.023(14) .
M12 O52 2.471(14) .
M13 O57 1.65(2) .
M13 O55 1.839(15) .
M13 O54 1.857(14) .
M13 O28 2.017(14) .
M13 O27 2.036(14) .
M13 O56 2.511(15) .
M14 O60 1.666(14) .
M14 O54 1.927(14) .
M14 O59 1.948(14) .
M14 O58 1.987(13) .
M14 O33 2.000(15) .
M14 O61 2.377(14) .
M14 K2 4.036(8) .
M15 O65 1.679(14) .
M15 O62 1.958(14) .
M15 O63 1.966(13) .
M15 O58 1.976(13) .
M15 O37 2.006(14) .
M15 O64 2.371(15) .
M15 K2 4.020(8) .
M16 O68 1.67(2) .
M16 O62 1.837(14) .
M16 O66 1.846(15) .
M16 O36 1.987(14) .
M16 O38 2.035(14) .
M16 O67 2.51(2) .
M17 O72 1.68(2) .
M17 O69 1.851(13) .
M17 O70 1.861(15) .
M17 O40 2.004(14) .
M17 O38 2.039(14) .
M17 O71 2.50(2) .
M18 O74 1.655(15) .
M18 O46 1.907(14) 4_655
M18 O73 1.923(14) .
M18 O69 1.948(13) .
M18 O42 1.983(14) .
M18 O75 2.423(15) .
M18 K1 3.933(6) 4_655
M19 O79 1.659(13) .
M19 O47 1.849(14) .
M19 O77 1.858(14) .
M19 O78 2.004(15) .
M19 O76 2.047(13) .
M19 O49 2.487(13) .
M20 O82 1.68(2) .
M20 O77 1.926(14) .
M20 O80 1.966(15) .
M20 O53 1.97(2) .
M20 O81 1.98(2) .
M20 O52 2.370(14) .
M20 K4 3.947(10) .
M21 O85 1.68(2) .
M21 O83 1.939(14) .
M21 O55 1.97(2) .
M21 O80 1.978(15) .
M21 O84 1.98(2) .
M21 O56 2.380(13) .
M21 K4 3.927(9) .
M22 O87 1.658(15) .
M22 O83 1.850(13) .
M22 O59 1.856(15) .
M22 O86 2.026(13) .
M22 O88 2.03(2) .
M23 O90 1.672(15) .
M23 O91 1.841(14) .
M23 O63 1.848(14) .
M23 O89 2.025(14) .
M23 O86 2.030(13) .
M23 O64 2.488(13) .
M24 O93 1.68(2) .
M24 O91 1.948(14) .
M24 O66 1.97(2) .
M24 O94 1.98(2) .
M24 O92 1.99(2) .
M24 O67 2.354(14) .
M24 K3 3.944(11) .
M25 O97 1.67(2) .
M25 O95 1.927(14) .
M25 O70 1.93(2) .
M25 O96 2.00(2) .
M25 O92 2.024(15) .
M25 O71 2.346(14) .
M25 K3 3.951(11) .
M26 O99 1.688(13) .
M26 O95 1.859(14) .
M26 O73 1.874(14) .
M26 O98 2.019(14) .
M26 O76 2.040(13) 4_655
M26 O75 2.502(14) .
M27 O102 1.672(13) .
M27 O101 1.998(14) .
M27 O103 2.006(15) .
M27 O76 2.020(14) .
M27 O98 2.023(14) 3_545
M27 O78 2.034(14) .
M27 O100 2.347(15) .
M28 O105 1.70(2) .
M28 O106 1.75(2) .
M28 O81 1.82(2) .
M28 O103 2.033(15) .
M28 O78 2.140(14) .
M28 O104 2.48(2) .
M28 K4 3.774(9) .
M29 O109 1.69(2) .
M29 O110 1.73(2) .
M29 O84 1.83(2) .
M29 O107 2.017(15) .
M29 O88 2.10(2) .
M29 O108 2.45(2) .
M29 K4 3.748(9) .
M30 O112 1.663(14) .
M30 O113 1.991(15) .
M30 O107 2.02(2) .
M30 O89 2.033(15) .
M30 O86 2.033(14) .
M30 O88 2.045(15) .
M30 O111 2.382(14) .
M31 O115 1.69(2) .
M31 O116 1.76(2) .
M31 O94 1.84(2) .
M31 O113 2.03(2) .
M31 O89 2.109(13) .
M31 O114 2.45(2) .
M31 K3 3.763(10) .
M32 O117 1.69(2) .
M32 O118 1.76(2) .
M32 O96 1.81(2) .
M32 O101 2.025(15) 4_655
M32 O98 2.117(14) .
M32 O119 2.482(15) .
M32 K3 3.785(10) .
M33 O120 1.70(2) .
M33 O122 1.77(2) .
M33 O123 1.80(2) .
M33 O103 2.086(15) .
M33 O101 2.128(14) .
M33 O121 2.36(2) .
M34A M34B 0.82(2) .
M34A O125 1.49(4) .
M34A O126 1.78(5) .
M34A O122 1.84(2) .
M34A O124 2.05(4) .
M34A O127 2.25(4) .
M34A O106 2.41(2) .
M34B O127 1.47(4) .
M34B O124 1.78(4) .
M34B O126 1.79(5) .
M34B O122 2.01(2) .
M34B O125 2.27(5) .
M34B O106 2.40(2) .
M35 O129 1.74(4) .
M35 O130 1.78(4) .
M35 O124 1.81(4) .
M35 O132 1.94(2) .
M35 O110 2.36(2) .
M35 O128 2.36(4) .
M36 O131 1.74(2) .
M36 O132 1.74(2) .
M36 O133 1.80(2) .
M36 O107 2.097(15) .
M36 O113 2.12(2) .
M36 O134 2.40(2) .
M37 O138 1.69(2) .
M37 O137 1.74(2) .
M37 O135 1.89(2) .
M37 O133 1.92(2) .
M37 O136 2.27(2) .
M37 O116 2.33(2) .
M38 O139 1.72(2) .
M38 O140 1.74(2) .
M38 O123 1.89(2) 4_655
M38 O135 1.91(2) .
M38 O118 2.35(2) .
M38 O141 2.43(2) .
S1 O23 1.47(2) .
S1 O104 1.49(2) .
S1 O49 1.506(14) .
S1 O52 1.522(14) .
S1 K1 3.587(8) .
S1 K4 3.709(11) .
S2 O119 1.47(2) .
S2 O45 1.478(15) .
S2 O75 1.500(14) .
S2 O71 1.53(2) .
S2 K1 3.571(8) 4_655
S2 K3 3.729(12) .
S3 O108 1.48(2) .
S3 O32 1.486(15) .
S3 O61 1.505(15) .
S3 O56 1.505(14) .
S3 K4 3.706(11) .
S4 O114 1.47(2) .
S4 O34 1.488(15) .
S4 O64 1.526(14) .
S4 O67 1.53(2) .
S4 K3 3.717(12) .
O6 K5 2.91(2) 7_655
O7 K2 2.98(2) .
O8 K2 3.32(2) .
O14 K2 2.94(2) .
O18 Na2 2.55(5) .
O20 Na1 2.55(3) .
O23 K1 3.00(2) .
O24 K1 3.13(2) .
O25 K1 2.88(2) .
O26 K5 2.87(2) 7_655
O29 K4 2.90(2) .
O32 K2 3.19(2) .
O33 K2 3.19(2) .
O34 K2 3.177(15) .
O37 K2 3.17(2) .
O39 K3 2.90(2) .
O42 K1 3.15(2) 4_655
O43 K1 2.87(2) 4_655
O45 K1 2.968(15) 4_655
O46 M18 1.907(14) 3_545
O46 K1 2.834(15) .
O49 K1 3.205(14) .
O52 K4 3.32(2) .
O56 K4 3.30(2) .
O58 K2 2.86(2) .
O67 K3 3.31(2) .
O68 K5 2.90(2) .
O71 K3 3.33(2) .
O72 K5 3.16(2) .
O74 Na1 2.77(2) 5_655
O75 K1 3.205(14) 4_655
O76 M26 2.040(13) 3_545
O80 K4 2.76(2) .
O81 K4 3.21(2) .
O84 K4 3.15(2) .
O92 K3 2.73(2) .
O94 K3 3.16(2) .
O96 K3 3.18(2) .
O98 M27 2.023(14) 4_655
O101 M32 2.025(15) 3_545
O102 K1 2.816(14) .
O104 K4 3.11(2) .
O106 K4 2.98(2) .
O108 K4 3.14(2) .
O110 K4 2.97(2) .
O112 K2 3.02(2) .
O114 K3 3.12(2) .
O116 K3 3.00(2) .
O118 K3 3.02(2) .
O119 K3 3.14(2) .
O123 M38 1.89(2) 3_545
K1 O183 2.72(4) .
K1 O43 2.87(2) 3_545
K1 O45 2.968(15) 3_545
K1 O42 3.15(2) 3_545
K1 O75 3.206(14) 3_545
K1 S2 3.571(8) 3_545
K2 O181 2.96(3) .
K2 O169 2.97(3) .
K3 O154 3.03(3) .
K3 O145 3.16(2) .
K4 O174 3.00(3) .
K5 O173 2.75(4) .
K5 O170 2.85(4) .
K5 O26 2.87(2) 8
K5 O6 2.91(2) 8
K5 O208 2.92(6) .
K5 O201 3.07(6) .
Na1 O199 2.22(5) .
Na1 O192 2.35(4) .
Na1 O148 2.57(3) .
Na1 O74 2.77(2) 5_655
Na1 O207 2.98(6) 5_655
Na2 O221 2.28(9) .
Na2 O179 2.31(6) .
Na2 O223 2.37(7) .
Na2 O154 2.71(5) .
O207 Na1 2.98(6) 5_655
